data_4516801
loop_
_publ_author_name
'Shu, Dongxu'
'Mouat, Aidan R.'
'Stephenson, Casey J.'
'Invergo, Anna M.'
'Delferro, Massimiliano'
'Marks, Tobin J.'

_publ_section_title
;
 Ligand-Unsymmetrical Phenoxyiminato Dinickel Catalyst for High Molecular
 Weight Long-Chain Branched Polyethylenes
;
_journal_issue 11
_journal_name_full 'ACS Macro Letters'
_journal_page_first 1297
_journal_paper_doi 10.1021/acsmacrolett.5b00781
_journal_volume 4
_journal_year 2015
_chemical_formula_moiety 'C58 H56 F12 N2 Ni2 O4 P2 S, 1/3(C6 H14)'
_chemical_formula_sum 'C60 H60.6667 F12 N2 Ni2 O4 P2 S'
_chemical_formula_weight 1312.85
_chemical_name_systematic FI2-CF3SO2-Ni2
_chemical_properties_physical air-sensitive
_space_group_crystal_system triclinic
_space_group_IT_number 2
_space_group_name_Hall '-P 1'
_space_group_name_H-M_alt 'P -1'
_atom_sites_solution_hydrogens geom
_atom_sites_solution_primary direct
_audit_creation_date 2015-03-11
_audit_creation_method
;
Olex2 1.2
(compiled 2015.01.26 svn.r3150 for OlexSys, GUI svn.r4998)
;
_cell_angle_alpha 93.299(2)
_cell_angle_beta 100.959(3)
_cell_angle_gamma 99.890(2)
_cell_formula_units_Z 6
_cell_length_a 14.3837(7)
_cell_length_b 20.8951(9)
_cell_length_c 34.7537(16)
_cell_measurement_reflns_used 9719
_cell_measurement_temperature 100
_cell_measurement_theta_max 66.47
_cell_measurement_theta_min 3.19
_cell_volume 10058.3(8)
_computing_cell_refinement 'SAINT V7.23A (Bruker, 2005)'
_computing_data_collection 'APEX2 V2.1-4 (Bruker, 2007)'
_computing_data_reduction 'Bruker SAINT'
_computing_molecular_graphics 'Olex2 (Dolomanov et al., 2009)'
_computing_publication_material 'Olex2 (Dolomanov et al., 2009)'
_computing_structure_refinement 'XL (Sheldrick, 2008)'
_computing_structure_solution 'XS (Sheldrick, 2008)'
_diffrn_ambient_temperature 99.99
_diffrn_detector_area_resol_mean 8
_diffrn_measured_fraction_theta_full 0.930
_diffrn_measured_fraction_theta_max 0.930
_diffrn_measurement_device_type 'Bruker SMART APEX CCD area detector'
_diffrn_measurement_method '\w and \f scans'
_diffrn_radiation_monochromator 'MX optics'
_diffrn_radiation_probe x-ray
_diffrn_radiation_type CuK\a
_diffrn_radiation_wavelength 1.54178
_diffrn_reflns_av_R_equivalents 0.0449
_diffrn_reflns_av_unetI/netI 0.0582
_diffrn_reflns_Laue_measured_fraction_full 0.930
_diffrn_reflns_Laue_measured_fraction_max 0.930
_diffrn_reflns_limit_h_max 15
_diffrn_reflns_limit_h_min -16
_diffrn_reflns_limit_k_max 24
_diffrn_reflns_limit_k_min -16
_diffrn_reflns_limit_l_max 39
_diffrn_reflns_limit_l_min -41
_diffrn_reflns_number 74297
_diffrn_reflns_point_group_measured_fraction_full 0.930
_diffrn_reflns_point_group_measured_fraction_max 0.930
_diffrn_reflns_theta_full 66.805
_diffrn_reflns_theta_max 66.805
_diffrn_reflns_theta_min 2.412
_diffrn_source microsource
_diffrn_standards_number 0
_exptl_absorpt_coefficient_mu 2.101
_exptl_absorpt_correction_T_max 0.7528
_exptl_absorpt_correction_T_min 0.6155
_exptl_absorpt_correction_type multi-scan
_exptl_absorpt_process_details
;
SADABS-2014/5 (Bruker,2014/5) was used for absorption correction.
wR2(int) was 0.0730 before and 0.0504 after correction.
The Ratio of minimum to maximum transmission is 0.8176.
The \l/2 correction factor is Not present.
;
_exptl_crystal_colour 'clear dark red'
_exptl_crystal_colour_lustre clear
_exptl_crystal_colour_modifier dark
_exptl_crystal_colour_primary red
_exptl_crystal_density_diffrn 1.300
_exptl_crystal_description 'rect. Prism'
_exptl_crystal_F_000 4058
_exptl_crystal_recrystallization_method
;
X-ray quality crystals were difficult to obtain. 
Severe twinning and polycry
;
_exptl_crystal_size_max 0.235
_exptl_crystal_size_mid 0.149
_exptl_crystal_size_min 0.13
_refine_diff_density_max 1.823
_refine_diff_density_min -1.263
_refine_diff_density_rms 0.115
_refine_ls_extinction_method none
_refine_ls_goodness_of_fit_ref 1.337
_refine_ls_hydrogen_treatment constr
_refine_ls_matrix_type full
_refine_ls_number_parameters 2146
_refine_ls_number_reflns 33217
_refine_ls_number_restraints 2192
_refine_ls_restrained_S_all 1.399
_refine_ls_R_factor_all 0.1336
_refine_ls_R_factor_gt 0.1077
_refine_ls_shift/su_max 0.000
_refine_ls_shift/su_mean 0.000
_refine_ls_structure_factor_coef Fsqd
_refine_ls_weighting_details 'w=1/[\s^2^(Fo^2^)+(0.2000P)^2^] where P=(Fo^2^+2Fc^2^)/3'
_refine_ls_weighting_scheme calc
_refine_ls_wR_factor_gt 0.3238
_refine_ls_wR_factor_ref 0.3486
_reflns_Friedel_coverage 0.000
_reflns_number_gt 23107
_reflns_number_total 33217
_reflns_threshold_expression 'I > 2\s(I)'
_cod_data_source_file mz5b00781_si_003.cif
_cod_data_source_block 150219_dxs_ni2_0m
_cod_depositor_comments
;

2020-06-09
Z value and formula fixed to values more according to usual
chemical conventions.                 miguel
;
_cod_original_formula_sum 'C180 H181 F36 N6 Ni6 O12 P6 S3'
_cod_original_formula_weight 3938.56
_cod_original_formula_moiety '2(C58 H56 F12 N2 Ni2 O4 P2 S), C58 H55 F12 N2 Ni2 O4 P2 S, C6 H14'
_cod_original_formula_units_Z 2
_cod_database_code 4516801
_shelx_space_group_comment
;
The symmetry employed for this shelxl refinement is uniquely defined
by the following loop, which should always be used as a source of
symmetry information in preference to the above space-group names.
They are only intended as comments.
;
_shelx_estimated_absorpt_t_max 0.772
_shelx_estimated_absorpt_t_min 0.638
_olex2_refinement_description
;
1. Fixed Uiso
 At 1.2 times of:
  All C(H) groups, All C(H,H) groups
 At 1.5 times of:
  All C(H,H,H) groups
2. Restrained distances
 C8-C11
 1.455 with sigma of 0.02
 Ni1-N1
 1.916 with sigma of 0.02
 Ni1-O1
 1.919 with sigma of 0.02
 Ni1-P1
 2.154 with sigma of 0.02
 Ni1-C51
 1.951 with sigma of 0.02
 Ni2-O2
 1.919 with sigma of 0.02
 Ni2-C52
 1.951 with sigma of 0.02
 Ni2-N2
 1.952 with sigma of 0.02
 Ni2-N2
 1.32 with sigma of 0.02
 Ni2-N2
 1.952 with sigma of 0.02
 C1AA-C34
 1.32 with sigma of 0.02
 C25-C22
 1.554 with sigma of 0.02
 Ni2-P2
 2.146 with sigma of 0.02
 C32-C28
 1.641 with sigma of 0.02
 F7A-C32A = F8A-C32A = F9A-C32A
 1.32 with sigma of 0.02
 F12A-C33A = F10A-C33A = F11A-C33A
 1.32 with sigma of 0.02
 F1A-C24A = F3A-C24A = F2A-C24A
 1.32 with sigma of 0.02
 F6A-C25A = F5A-C25A = F4A-C25A
 1.32 with sigma of 0.02
 F10-C33 = F12-C33 = F11-C33
 1.32 with sigma of 0.02
 F8-C32 = F9-C32 = F7-C32
 1.32 with sigma of 0.02
 F3-C24 = F2-C24 = F1-C24
 1.32 with sigma of 0.02
 F4-C25 = F5-C25 = F6-C25
 1.32 with sigma of 0.02
 F4B-C25B = F6B-C25B = F5B-C25B
 1.32 with sigma of 0.02
 F2B-C24B = F1B-C24B = F3B-C24B
 1.32 with sigma of 0.02
 F11B-C33B = F10B-C33B = F12B-C33B
 1.32 with sigma of 0.02
 F9B-C32B = F7B-C32B = F8B-C32B
 1.32 with sigma of 0.02
 C41-C42 \\sim C41-C46 \\sim C45-C46 \\sim C44-C45 \\sim C44-C43 \\sim C42-C43
 with sigma of 0.02
 C39-C40 \\sim C38-C39 \\sim C38-C37 \\sim C37-C36 \\sim C36-C35 \\sim C40-C35
 with sigma of 0.02
 P1-C58 \\sim P1-C56 \\sim P1-C57
 with sigma of 0.02
 C21-C22 \\sim C21-C20 \\sim C20-C19 \\sim C18-C19 \\sim C18-C23 \\sim C23-C22
 with sigma of 0.02
 C30-C29 \\sim C29-C28 \\sim C28-C27 \\sim C26-C27 \\sim C31-C26 \\sim C31-C30
 with sigma of 0.02
 F11-C33 \\sim F10-C33 \\sim F12-C33
 with sigma of 0.02
 F9-C32 \\sim F7-C32 \\sim F8-C32
 with sigma of 0.02
 F5-C25 \\sim F4-C25 \\sim F6-C25
 with sigma of 0.02
 F3-C24 \\sim F2-C24 \\sim F1-C24
 with sigma of 0.02
 P2-C55 \\sim P2-C53 \\sim P2-C54
 with sigma of 0.02
3. Rigid bond restraints
 All non-hydrogen atoms
 with sigma for 1-2 distances of 0.005 and sigma for 1-3 distances of 0.01
4. Uiso/Uaniso restraints and constraints
All non-hydrogen atoms have similar U: within 1.7A with sigma of 0.01 and sigma
for terminal atoms of 0.02
5.a Secondary CH2 refined with riding coordinates:
 C2D(H2DA,H2DB), C3D(H3DA,H3DB), C4D(H4DA,H4DB), C5D(H5DA,H5DB)
5.b Me refined with riding coordinates:
 C48A(H48A,H48B,H48C), C49A(H49A,H49B,H49C), C50A(H50A,H50B,H50C), C51A(H51A,
 H51B,H51C), C52A(H52A,H52B,H52C), C53A(H53A,H53B,H53C), C54A(H54A,H54B,H54C),
 C55A(H55A,H55B,H55C), C56A(H56A,H56B,H56C), C57A(H57A,H57B,H57C), C58A(H58A,
 H58B,H58C), C48(H48G,H48H,H48I), C49(H49G,H49H,H49I), C50(H50G,H50H,H50I),
 C51(H51G,H51H,H51I), C52(H52G,H52H,H52I), C53(H53G,H53H,H53I), C54(H54G,H54H,
 H54I), C55(H55G,H55H,H55I), C56(H56G,H56H,H56I), C57(H57G,H57H,H57I), C58(H58G,
 H58H,H58I), C48B(H48D,H48E,H48F), C49B(H49D,H49E,H49F), C50B(H50D,H50E,H50F),
 C51B(H51D,H51E,H51F), C52B(H52D,H52E,H52F), C53B(H53D,H53E,H53F), C54B(H54D,
 H54E,H54F), C55B(H55D,H55E,H55F), C56B(H56D,H56E,H56F), C57B(H57D,H57E,H57F),
 C58B(H58D,H58E,H58F), C1D(H1DA,H1DB,H1DC), C6D(H6DA,H6DB,H6DC)
5.c Aromatic/amide H refined with riding coordinates:
 C3A(H3A), C4A(H4A), C9A(H9A), C10A(H10A), C11A(H11A), C16A(H16A), C15A(H15A),
 C14A(H14A), C23A(H23A), C21A(H21A), C19A(H19A), C27A(H27A), C29A(H29A),
 C31A(H31A), C34A(H34A), C36A(H36A), C37A(H37A), C38A(H38A), C39A(H39A),
 C42A(H42A), C43A(H43A), C45A(H45A), C46A(H46A), C2AA(H2AA), C3AA(H3AA),
 C6AA(H6AA), C7AA(H7AA), C11(H11), C14(H14), C16(H16), C0AA(H0AA), C21(H21),
 C19(H19), C23(H23), C31(H31), C29(H29), C27(H27), C39(H39), C38(H38), C37(H37),
  C36(H36), C42(H42), C46(H46), C45(H45), C43(H43), C3B(H3B), C4B(H4B),
 C9B(H9B), C10B(H10B), C11B(H11B), C14B(H14B), C15B(H15B), C16B(H16B),
 C19B(H19B), C21B(H21B), C23B(H23B), C27B(H27B), C29B(H29B), C31B(H31B),
 C34B(H34B), C36B(H36B), C37B(H37B), C38B(H38B), C39B(H39B), C42B(H42B),
 C43B(H43B), C45B(H45B), C46B(H46B)
5.d Fitted hexagon refined as free rotating group:
 C16A(C15A,C14A,C13A,C12A,C17A), C18A(C23A,C22A,C21A,C20A,C19A), C7(C4AA,C5,
 C6AA,C7AA,C8), C14(C13,C12,C17,C16,C0AA), C22(C21,C20,C19,C18,C23), C26(C31,
 C30,C29,C28,C27), C35(C40,C39,C38,C37,C36), C42(C41,C46,C45,C44,C43)
;
_shelx_shelxl_version_number 2014/7
_olex2_date_sample_completion 2015-02-20
_olex2_date_sample_data_collection 2015-02-19
_olex2_date_sample_submission 2015-02-19
_olex2_exptl_crystal_mounting_method 'The crystal was mounted under air-free conditions in Paratone-N.'
_olex2_submission_original_sample_id DXS_Ni2
_olex2_submission_special_instructions 'No special instructions were received'

loop_
_space_group_symop_operation_xyz
'x, y, z'
'-x, -y, -z'

loop_
_atom_site_label
_atom_site_type_symbol
_atom_site_fract_x
_atom_site_fract_y
_atom_site_fract_z
_atom_site_U_iso_or_equiv
_atom_site_adp_type
_atom_site_occupancy
_atom_site_site_symmetry_order
_atom_site_calc_flag
_atom_site_refinement_flags_posn
_atom_site_refinement_flags_adp
Ni1A Ni 0.23234(7) 0.21029(4) 0.26943(3) 0.0457(3) Uani 1 1 d . U
Ni2A Ni 0.06692(7) 0.34715(4) 0.38667(3) 0.0461(3) Uani 1 1 d . U
S1A S 0.28862(12) 0.41215(6) 0.45710(4) 0.0525(4) Uani 1 1 d . U
P1A P 0.30113(11) 0.20864(6) 0.33011(4) 0.0466(3) Uani 1 1 d . U
P2A P 0.00983(11) 0.24529(6) 0.37377(5) 0.0506(4) Uani 1 1 d . U
F1A F 0.5902(3) 0.13613(18) 0.29112(13) 0.0721(10) Uani 1 1 d D U
F2A F 0.6764(3) 0.2302(2) 0.31346(14) 0.0903(13) Uani 1 1 d D U
F3A F 0.6901(3) 0.1822(3) 0.25910(16) 0.0991(15) Uani 1 1 d D U
F4A F 0.4222(6) 0.4061(3) 0.2697(3) 0.180(3) Uani 1 1 d D U
F5A F 0.4654(8) 0.4215(3) 0.2206(2) 0.181(3) Uani 1 1 d D U
F6A F 0.5676(5) 0.4260(2) 0.2691(3) 0.148(3) Uani 1 1 d D U
F7A F -0.2604(9) 0.1388(9) 0.0865(5) 0.313(6) Uani 1 1 d D U
F8A F -0.1588(13) 0.2273(10) 0.0826(6) 0.304(6) Uani 1 1 d D U
F9A F -0.1526(12) 0.1348(10) 0.0528(5) 0.298(6) Uani 1 1 d D U
F10A F -0.2254(8) 0.0677(6) 0.2123(4) 0.239(5) Uani 1 1 d D U
F11A F -0.1379(8) 0.1403(6) 0.2468(4) 0.230(5) Uani 1 1 d D U
F12A F -0.0747(9) 0.0604(5) 0.2497(4) 0.224(4) Uani 1 1 d D U
O1A O 0.1917(3) 0.29058(16) 0.28203(11) 0.0437(8) Uani 1 1 d . U
O2A O 0.1148(3) 0.35135(15) 0.33807(11) 0.0425(8) Uani 1 1 d . U
O3A O 0.2387(3) 0.35296(17) 0.43374(12) 0.0534(9) Uani 1 1 d . U
O4A O 0.3501(4) 0.4077(2) 0.49471(13) 0.0698(12) Uani 1 1 d . U
N1A N 0.2003(4) 0.2166(2) 0.21386(15) 0.0522(10) Uani 1 1 d . U
N2A N 0.1105(3) 0.4412(2) 0.39888(14) 0.0447(9) Uani 1 1 d . U
C1A C 0.1139(4) 0.3976(2) 0.31564(16) 0.0404(10) Uani 1 1 d . U
C2A C 0.1006(4) 0.4607(2) 0.33024(17) 0.0423(10) Uani 1 1 d . U
C3A C 0.0869(4) 0.5091(2) 0.30358(18) 0.0466(11) Uani 1 1 d . U
H3A H 0.0774 0.5505 0.3132 0.056 Uiso 1 1 calc R .
C4A C 0.0870(4) 0.4979(3) 0.26509(18) 0.0522(12) Uani 1 1 d . U
H4A H 0.0725 0.5300 0.2478 0.063 Uiso 1 1 calc R .
C5A C 0.1084(5) 0.4386(3) 0.24981(18) 0.0534(12) Uani 1 1 d . U
C6A C 0.1284(4) 0.3893(3) 0.27577(16) 0.0441(10) Uani 1 1 d . U
C7A C 0.1574(4) 0.3317(3) 0.25958(17) 0.0466(11) Uani 1 1 d . U
C8A C 0.1488(5) 0.3221(3) 0.21810(18) 0.0565(13) Uani 1 1 d . U
C9A C 0.1229(6) 0.3721(3) 0.1937(2) 0.0670(16) Uani 1 1 d . U
H9A H 0.1177 0.3655 0.1660 0.080 Uiso 1 1 calc R .
C10A C 0.1059(5) 0.4285(3) 0.20970(19) 0.0645(15) Uani 1 1 d . U
H10A H 0.0920 0.4618 0.1932 0.077 Uiso 1 1 calc R .
C11A C 0.1677(5) 0.2668(3) 0.19804(19) 0.0574(13) Uani 1 1 d . U
H11A H 0.1558 0.2653 0.1701 0.069 Uiso 1 1 calc R .
C16A C 0.1731(3) 0.09024(19) 0.12990(12) 0.0686(15) Uani 1 1 d . U
H16A H 0.1236 0.0614 0.1119 0.082 Uiso 1 1 calc R .
C15A C 0.2691(3) 0.09128(18) 0.12821(10) 0.0649(14) Uani 1 1 d G U
H15A H 0.2852 0.0632 0.1090 0.078 Uiso 1 1 calc R .
C14A C 0.3417(2) 0.13343(18) 0.15458(11) 0.0540(12) Uani 1 1 d G U
H14A H 0.4073 0.1341 0.1534 0.065 Uiso 1 1 calc R .
C13A C 0.3182(2) 0.17453(16) 0.18266(10) 0.0488(11) Uani 1 1 d G U
C12A C 0.2222(3) 0.17348(18) 0.18435(11) 0.0532(12) Uani 1 1 d G U
C17A C 0.1496(2) 0.1313(2) 0.15797(13) 0.0725(16) Uani 1 1 d G U
C18A C 0.4001(2) 0.21681(15) 0.21190(10) 0.0489(11) Uani 1 1 d . U
C23A C 0.4049(3) 0.28373(16) 0.21798(12) 0.0591(13) Uani 1 1 d G U
H23A H 0.3554 0.3035 0.2041 0.071 Uiso 1 1 calc R .
C22A C 0.4821(3) 0.32178(12) 0.24440(13) 0.0660(14) Uani 1 1 d G U
C21A C 0.5545(3) 0.29290(17) 0.26473(11) 0.0610(13) Uani 1 1 d G U
H21A H 0.6072 0.3189 0.2828 0.073 Uiso 1 1 calc R .
C20A C 0.5497(2) 0.22598(17) 0.25864(11) 0.0555(12) Uani 1 1 d G U
C19A C 0.4725(3) 0.18793(12) 0.23223(11) 0.0488(11) Uani 1 1 d G U
H19A H 0.4692 0.1422 0.2281 0.059 Uiso 1 1 calc R .
C24A C 0.6263(5) 0.1932(3) 0.2803(2) 0.0629(13) Uani 1 1 d D U
C25A C 0.4867(7) 0.3910(4) 0.2520(3) 0.0994(19) Uani 1 1 d D U
C26A C 0.0473(7) 0.1277(5) 0.1583(4) 0.114(2) Uani 1 1 d . U
C27A C -0.0163(9) 0.1379(7) 0.1231(5) 0.149(3) Uani 1 1 d . U
H27A H 0.0105 0.1442 0.1004 0.179 Uiso 1 1 calc R .
C28A C -0.1089(11) 0.1393(10) 0.1196(6) 0.182(3) Uani 1 1 d . U
C29A C -0.1498(11) 0.1208(10) 0.1527(6) 0.186(3) Uani 1 1 d . U
H29A H -0.2172 0.1176 0.1510 0.223 Uiso 1 1 calc R .
C30A C -0.0898(10) 0.1069(8) 0.1891(5) 0.161(3) Uani 1 1 d . U
C31A C 0.0134(8) 0.1117(6) 0.1931(4) 0.131(3) Uani 1 1 d . U
H31A H 0.0545 0.1049 0.2168 0.158 Uiso 1 1 calc R .
C32A C -0.1714(13) 0.1607(12) 0.0844(7) 0.233(4) Uani 1 1 d D U
C33A C -0.1305(10) 0.0909(8) 0.2227(5) 0.186(3) Uani 1 1 d D U
C34A C 0.1075(4) 0.4787(2) 0.37014(17) 0.0434(11) Uani 1 1 d . U
H34A H 0.1103 0.5237 0.3772 0.052 Uiso 1 1 calc R .
C35A C 0.1297(4) 0.4733(2) 0.43738(18) 0.0485(11) Uani 1 1 d . U
C36A C 0.0719(5) 0.5170(3) 0.4470(2) 0.0553(13) Uani 1 1 d . U
H36A H 0.0189 0.5245 0.4280 0.066 Uiso 1 1 calc R .
C37A C 0.0931(5) 0.5495(3) 0.4849(2) 0.0621(14) Uani 1 1 d . U
H37A H 0.0539 0.5792 0.4913 0.075 Uiso 1 1 calc R .
C38A C 0.1691(6) 0.5396(3) 0.5133(2) 0.0663(15) Uani 1 1 d . U
H38A H 0.1818 0.5625 0.5387 0.080 Uiso 1 1 calc R .
C39A C 0.2279(6) 0.4957(3) 0.5047(2) 0.0646(14) Uani 1 1 d . U
H39A H 0.2804 0.4883 0.5240 0.077 Uiso 1 1 calc R .
C40A C 0.2065(5) 0.4630(3) 0.46679(17) 0.0516(12) Uani 1 1 d . U
C41A C 0.3603(4) 0.4597(2) 0.42938(18) 0.0473(11) Uani 1 1 d . U
C42A C 0.3422(4) 0.4478(2) 0.38872(18) 0.0455(11) Uani 1 1 d . U
H42A H 0.2898 0.4155 0.3750 0.055 Uiso 1 1 calc R .
C43A C 0.4044(4) 0.4857(2) 0.3686(2) 0.0525(12) Uani 1 1 d . U
H43A H 0.3941 0.4787 0.3408 0.063 Uiso 1 1 calc R .
C44A C 0.4816(4) 0.5336(3) 0.3889(2) 0.0581(12) Uani 1 1 d . U
C45A C 0.4945(5) 0.5434(3) 0.4290(2) 0.0630(14) Uani 1 1 d . U
H45A H 0.5461 0.5760 0.4430 0.076 Uiso 1 1 calc R .
C46A C 0.4352(5) 0.5074(3) 0.4492(2) 0.0569(13) Uani 1 1 d . U
H46A H 0.4454 0.5152 0.4770 0.068 Uiso 1 1 calc R .
C47A C 0.5545(5) 0.5718(3) 0.3673(3) 0.0736(16) Uani 1 1 d . U
C48A C 0.6351(6) 0.5346(4) 0.3655(3) 0.084(2) Uani 1 1 d . U
H48A H 0.6084 0.4913 0.3516 0.126 Uiso 1 1 calc R .
H48B H 0.6812 0.5585 0.3515 0.126 Uiso 1 1 calc R .
H48C H 0.6682 0.5299 0.3923 0.126 Uiso 1 1 calc R .
C49A C 0.5037(6) 0.5793(4) 0.3245(3) 0.095(2) Uani 1 1 d . U
H49A H 0.4512 0.6034 0.3252 0.143 Uiso 1 1 calc R .
H49B H 0.5505 0.6033 0.3109 0.143 Uiso 1 1 calc R .
H49C H 0.4775 0.5360 0.3105 0.143 Uiso 1 1 calc R .
C50A C 0.5957(8) 0.6395(4) 0.3891(4) 0.109(3) Uani 1 1 d . U
H50A H 0.5432 0.6634 0.3902 0.164 Uiso 1 1 calc R .
H50B H 0.6287 0.6349 0.4159 0.164 Uiso 1 1 calc R .
H50C H 0.6417 0.6635 0.3751 0.164 Uiso 1 1 calc R .
C51A C 0.2514(5) 0.1200(3) 0.2634(2) 0.0595(16) Uani 1 1 d . U
H51A H 0.2694 0.1048 0.2895 0.089 Uiso 1 1 calc R .
H51B H 0.1915 0.0923 0.2490 0.089 Uiso 1 1 calc R .
H51C H 0.3029 0.1178 0.2488 0.089 Uiso 1 1 calc R .
C52A C 0.0117(5) 0.3404(3) 0.4339(2) 0.0675(19) Uani 1 1 d . U
H52A H -0.0174 0.2949 0.4354 0.101 Uiso 1 1 calc R .
H52B H 0.0626 0.3554 0.4573 0.101 Uiso 1 1 calc R .
H52C H -0.0378 0.3676 0.4327 0.101 Uiso 1 1 calc R .
C53A C 0.2525(5) 0.1430(3) 0.3573(2) 0.0575(15) Uani 1 1 d . U
H53A H 0.2476 0.1009 0.3423 0.086 Uiso 1 1 calc R .
H53B H 0.2955 0.1444 0.3829 0.086 Uiso 1 1 calc R .
H53C H 0.1885 0.1485 0.3611 0.086 Uiso 1 1 calc R .
C54A C 0.3060(5) 0.2821(3) 0.36085(18) 0.0505(13) Uani 1 1 d . U
H54A H 0.2407 0.2911 0.3591 0.076 Uiso 1 1 calc R .
H54B H 0.3334 0.2764 0.3882 0.076 Uiso 1 1 calc R .
H54C H 0.3464 0.3187 0.3520 0.076 Uiso 1 1 calc R .
C55A C 0.4266(5) 0.2020(3) 0.33800(19) 0.0571(14) Uani 1 1 d . U
H55A H 0.4336 0.1630 0.3225 0.086 Uiso 1 1 calc R .
H55B H 0.4638 0.2408 0.3298 0.086 Uiso 1 1 calc R .
H55C H 0.4507 0.1985 0.3660 0.086 Uiso 1 1 calc R .
C56A C 0.0637(5) 0.1954(3) 0.4088(2) 0.0657(16) Uani 1 1 d . U
H56A H 0.0591 0.2111 0.4354 0.099 Uiso 1 1 calc R .
H56B H 0.0297 0.1500 0.4027 0.099 Uiso 1 1 calc R .
H56C H 0.1316 0.1978 0.4075 0.099 Uiso 1 1 calc R .
C57A C 0.0225(5) 0.2118(3) 0.3261(2) 0.0606(16) Uani 1 1 d . U
H57A H -0.0056 0.2370 0.3055 0.091 Uiso 1 1 calc R .
H57B H 0.0910 0.2140 0.3259 0.091 Uiso 1 1 calc R .
H57C H -0.0109 0.1662 0.3211 0.091 Uiso 1 1 calc R .
C58A C -0.1187(5) 0.2186(3) 0.3711(3) 0.0715(19) Uani 1 1 d . U
H58A H -0.1549 0.2433 0.3524 0.107 Uiso 1 1 calc R .
H58B H -0.1370 0.1720 0.3622 0.107 Uiso 1 1 calc R .
H58C H -0.1335 0.2262 0.3972 0.107 Uiso 1 1 calc R .
Ni1 Ni 0.48165(18) 0.65768(10) 0.16158(5) 0.1322(8) Uani 1 1 d D U
Ni2 Ni 0.2203(4) 0.4763(2) 0.03753(11) 0.281(3) Uani 1 1 d D U
S1 S 0.1567(5) 0.3047(5) 0.08119(13) 0.253(3) Uani 1 1 d . U
P1 P 0.3684(3) 0.5965(2) 0.18136(10) 0.1415(12) Uani 1 1 d D U
P2 P 0.2036(10) 0.5784(4) 0.0439(3) 0.364(7) Uani 1 1 d D U
F1 F 0.4478(18) 0.8214(8) -0.0083(4) 0.338(7) Uani 1 1 d D U
F2 F 0.5024(15) 0.7502(7) 0.0103(3) 0.284(5) Uani 1 1 d D U
F3 F 0.3641(19) 0.7167(11) 0.0037(5) 0.362(8) Uani 1 1 d D U
F4 F 0.2042(15) 0.8502(9) 0.0780(5) 0.337(7) Uani 1 1 d D U
F5 F 0.2784(10) 0.9262(5) 0.1205(3) 0.229(5) Uani 1 1 d D U
F6 F 0.2321(13) 0.8319(7) 0.1438(5) 0.284(5) Uani 1 1 d D U
F7 F 1.0376(11) 0.6941(9) 0.1803(6) 0.301(5) Uani 1 1 d D U
F8 F 1.0707(6) 0.6569(4) 0.2441(4) 0.235(5) Uani 1 1 d D U
F9 F 1.0744(7) 0.7520(5) 0.2297(5) 0.227(4) Uani 1 1 d D U
F10 F 0.6331(8) 0.5489(4) 0.2289(5) 0.237(5) Uani 1 1 d D U
F11 F 0.7536(7) 0.5075(3) 0.2299(3) 0.171(3) Uani 1 1 d D U
F12 F 0.7162(11) 0.5544(4) 0.2746(3) 0.225(4) Uani 1 1 d D U
O1 O 0.4728(8) 0.5918(4) 0.1196(2) 0.152(2) Uani 1 1 d D U
O2 O 0.3520(9) 0.5081(5) 0.0620(3) 0.190(3) Uani 1 1 d D U
O3 O 0.1023(12) 0.2604(13) 0.0969(3) 0.288(6) Uani 1 1 d . U
O4 O 0.1438(13) 0.3768(13) 0.0952(4) 0.295(6) Uani 1 1 d . U
N1 N 0.5944(8) 0.7087(4) 0.1486(3) 0.136(2) Uani 1 1 d D U
N2 N 0.2347(15) 0.3941(6) 0.0231(3) 0.185(3) Uani 1 1 d D U
C5AA C 0.4257(16) 0.4863(7) 0.0559(4) 0.167(3) Uani 1 1 d . U
C1AA C 0.4010(15) 0.4204(7) 0.0299(3) 0.161(3) Uani 1 1 d D U
C2AA C 0.4927(17) 0.4093(8) 0.0195(4) 0.168(3) Uani 1 1 d . U
H2AA H 0.4874 0.3739 0.0003 0.202 Uiso 1 1 calc R .
C3AA C 0.5805(16) 0.4423(7) 0.0334(4) 0.163(3) Uani 1 1 d . U
H3AA H 0.6351 0.4265 0.0278 0.195 Uiso 1 1 calc R .
C7 C 0.5314(7) 0.5772(4) 0.0978(2) 0.149(3) Uani 1 1 d . U
C4AA C 0.5160(7) 0.5203(4) 0.0728(2) 0.152(2) Uani 1 1 d G U
C5 C 0.5914(8) 0.5031(3) 0.05723(19) 0.156(3) Uani 1 1 d G U
C6AA C 0.6821(7) 0.5428(4) 0.0666(2) 0.165(3) Uani 1 1 d G U
H6AA H 0.7336 0.5310 0.0560 0.198 Uiso 1 1 calc R .
C7AA C 0.6975(7) 0.5996(4) 0.0916(2) 0.158(3) Uani 1 1 d G U
H7AA H 0.7595 0.6267 0.0980 0.190 Uiso 1 1 calc R .
C8 C 0.6222(8) 0.6169(4) 0.1071(2) 0.151(3) Uani 1 1 d DG U
C11 C 0.6458(11) 0.6815(5) 0.1283(3) 0.140(3) Uani 1 1 d D U
H11 H 0.7065 0.7069 0.1270 0.168 Uiso 1 1 calc R .
C14 C 0.6351(7) 0.8884(3) 0.1747(2) 0.154(3) Uani 1 1 d . U
H14 H 0.6061 0.9246 0.1674 0.184 Uiso 1 1 calc R .
C13 C 0.5939(6) 0.8263(4) 0.1565(2) 0.159(3) Uani 1 1 d G U
C12 C 0.6364(6) 0.7733(3) 0.1672(2) 0.140(2) Uani 1 1 d G U
C17 C 0.7200(6) 0.7824(3) 0.1962(2) 0.125(2) Uani 1 1 d G U
C16 C 0.7612(5) 0.8445(3) 0.2143(2) 0.135(2) Uani 1 1 d G U
H16 H 0.8183 0.8507 0.2341 0.162 Uiso 1 1 calc R .
C0AA C 0.7187(6) 0.8975(2) 0.2036(2) 0.142(3) Uani 1 1 d G U
H0AA H 0.7468 0.9399 0.2160 0.170 Uiso 1 1 calc R .
C22 C 0.3497(9) 0.8431(6) 0.1015(4) 0.238(4) Uani 1 1 d D U
C21 C 0.3536(10) 0.8213(6) 0.0634(3) 0.246(4) Uani 1 1 d DG U
H21 H 0.3009 0.8219 0.0424 0.295 Uiso 1 1 calc R .
C20 C 0.4345(12) 0.7986(6) 0.0561(2) 0.246(4) Uani 1 1 d DG U
C19 C 0.5115(9) 0.7978(6) 0.0869(3) 0.220(4) Uani 1 1 d DG U
H19 H 0.5669 0.7823 0.0819 0.264 Uiso 1 1 calc R .
C18 C 0.5076(9) 0.8196(5) 0.1250(3) 0.196(3) Uani 1 1 d DG U
C23 C 0.4267(10) 0.8423(6) 0.1323(3) 0.213(4) Uani 1 1 d DG U
H23 H 0.4240 0.8572 0.1584 0.256 Uiso 1 1 calc R .
C24 C 0.4247(16) 0.7747(9) 0.0153(7) 0.274(5) Uani 1 1 d D U
C25 C 0.2597(13) 0.8608(7) 0.1135(5) 0.249(4) Uani 1 1 d D U
C26 C 0.7749(5) 0.7279(3) 0.2097(3) 0.124(2) Uani 1 1 d D U
C31 C 0.7249(4) 0.6689(3) 0.2180(2) 0.114(2) Uani 1 1 d DG U
H31 H 0.6567 0.6615 0.2143 0.137 Uiso 1 1 calc R .
C30 C 0.7749(5) 0.6206(2) 0.2316(3) 0.122(2) Uani 1 1 d DG U
C29 C 0.8748(5) 0.6313(3) 0.2369(3) 0.149(3) Uani 1 1 d DG U
H29 H 0.9089 0.5983 0.2462 0.178 Uiso 1 1 calc R .
C28 C 0.9247(4) 0.6903(3) 0.2287(3) 0.174(3) Uani 1 1 d DG U
C27 C 0.8747(5) 0.7386(3) 0.2151(3) 0.150(3) Uani 1 1 d DG U
H27 H 0.9089 0.7789 0.2095 0.180 Uiso 1 1 calc R .
C32 C 1.0283(10) 0.6932(6) 0.2188(5) 0.214(4) Uani 1 1 d D U
C33 C 0.7249(8) 0.5583(4) 0.2392(3) 0.131(3) Uani 1 1 d D U
C34 C 0.3098(16) 0.3802(8) 0.0169(4) 0.175(3) Uani 1 1 d D U
C35 C 0.1623(10) 0.3370(6) 0.0048(3) 0.191(3) Uani 1 1 d D U
C40 C 0.1241(11) 0.2928(7) 0.0287(2) 0.199(4) Uani 1 1 d DG U
C39 C 0.0524(10) 0.2398(6) 0.0120(3) 0.214(4) Uani 1 1 d DG U
H39 H 0.0263 0.2095 0.0283 0.257 Uiso 1 1 calc R .
C38 C 0.0189(10) 0.2310(6) -0.0285(4) 0.222(5) Uani 1 1 d DG U
H38 H -0.0300 0.1948 -0.0399 0.267 Uiso 1 1 calc R .
C37 C 0.0571(11) 0.2752(7) -0.0524(2) 0.227(5) Uani 1 1 d DG U
H37 H 0.0343 0.2692 -0.0801 0.272 Uiso 1 1 calc R .
C36 C 0.1288(11) 0.3283(6) -0.0357(3) 0.212(4) Uani 1 1 d DG U
H36 H 0.1549 0.3585 -0.0520 0.255 Uiso 1 1 calc R .
C42 C 0.3361(9) 0.3587(5) 0.1109(3) 0.164(3) Uani 1 1 d D U
H42 H 0.3093 0.3957 0.1167 0.197 Uiso 1 1 calc R .
C41 C 0.2765(6) 0.3018(7) 0.0917(3) 0.164(3) Uani 1 1 d DG U
C46 C 0.3157(8) 0.2476(5) 0.0832(2) 0.162(3) Uani 1 1 d DG U
H46 H 0.2750 0.2088 0.0701 0.194 Uiso 1 1 calc R .
C45 C 0.4146(9) 0.2503(4) 0.0938(2) 0.148(3) Uani 1 1 d DG U
H45 H 0.4414 0.2133 0.0880 0.178 Uiso 1 1 calc R .
C44 C 0.4742(6) 0.3072(5) 0.1130(2) 0.132(3) Uani 1 1 d DG U
C43 C 0.4350(8) 0.3614(4) 0.1215(2) 0.147(3) Uani 1 1 d DG U
H43 H 0.4757 0.4002 0.1346 0.176 Uiso 1 1 calc R .
C47 C 0.5765(11) 0.3074(6) 0.1245(3) 0.129(3) Uani 1 1 d . U
C48 C 0.6241(12) 0.2923(8) 0.0907(3) 0.147(4) Uani 1 1 d . U
H48G H 0.6929 0.2934 0.1007 0.221 Uiso 1 1 calc R .
H48H H 0.5938 0.2489 0.0777 0.221 Uiso 1 1 calc R .
H48I H 0.6165 0.3249 0.0717 0.221 Uiso 1 1 calc R .
C49 C 0.6347(14) 0.3747(7) 0.1439(4) 0.165(5) Uani 1 1 d . U
H49G H 0.7032 0.3723 0.1511 0.248 Uiso 1 1 calc R .
H49H H 0.6261 0.4078 0.1253 0.248 Uiso 1 1 calc R .
H49I H 0.6114 0.3866 0.1676 0.248 Uiso 1 1 calc R .
C50 C 0.6026(10) 0.2557(6) 0.1560(3) 0.131(4) Uani 1 1 d . U
H50G H 0.6727 0.2585 0.1624 0.197 Uiso 1 1 calc R .
H50H H 0.5796 0.2660 0.1800 0.197 Uiso 1 1 calc R .
H50I H 0.5715 0.2115 0.1446 0.197 Uiso 1 1 calc R .
C51 C 0.4761(11) 0.7244(6) 0.2028(3) 0.141(4) Uani 1 1 d D U
H51G H 0.5409 0.7405 0.2186 0.212 Uiso 1 1 calc R .
H51H H 0.4507 0.7607 0.1906 0.212 Uiso 1 1 calc R .
H51I H 0.4337 0.7054 0.2199 0.212 Uiso 1 1 calc R .
C52 C 0.0798(15) 0.4530(13) 0.0202(14) 0.55(4) Uani 1 1 d D U
H52G H 0.0509 0.4912 0.0249 0.826 Uiso 1 1 calc R .
H52H H 0.0637 0.4383 -0.0079 0.826 Uiso 1 1 calc R .
H52I H 0.0546 0.4178 0.0350 0.826 Uiso 1 1 calc R .
C53 C 0.184(3) 0.6173(17) -0.0093(9) 0.413(19) Uani 1 1 d D U
H53G H 0.1263 0.5923 -0.0268 0.619 Uiso 1 1 calc R .
H53H H 0.1770 0.6628 -0.0053 0.619 Uiso 1 1 calc R .
H53I H 0.2404 0.6154 -0.0212 0.619 Uiso 1 1 calc R .
C54 C 0.325(2) 0.6450(11) 0.0664(12) 0.45(2) Uani 1 1 d D U
H54G H 0.3741 0.6407 0.0508 0.678 Uiso 1 1 calc R .
H54H H 0.3105 0.6890 0.0657 0.678 Uiso 1 1 calc R .
H54I H 0.3497 0.6373 0.0937 0.678 Uiso 1 1 calc R .
C55 C 0.094(2) 0.5809(18) 0.0734(9) 0.453(17) Uani 1 1 d D U
H55G H 0.0383 0.5475 0.0608 0.680 Uiso 1 1 calc R .
H55H H 0.1154 0.5723 0.1008 0.680 Uiso 1 1 calc R .
H55I H 0.0761 0.6240 0.0727 0.680 Uiso 1 1 calc R .
C56 C 0.2586(11) 0.6279(9) 0.1791(5) 0.181(6) Uani 1 1 d D U
H56G H 0.2736 0.6724 0.1920 0.272 Uiso 1 1 calc R .
H56H H 0.2271 0.6282 0.1515 0.272 Uiso 1 1 calc R .
H56I H 0.2153 0.6001 0.1926 0.272 Uiso 1 1 calc R .
C57 C 0.3940(14) 0.5786(7) 0.2319(3) 0.169(6) Uani 1 1 d D U
H57G H 0.4174 0.6195 0.2489 0.253 Uiso 1 1 calc R .
H57H H 0.3351 0.5554 0.2388 0.253 Uiso 1 1 calc R .
H57I H 0.4434 0.5513 0.2354 0.253 Uiso 1 1 calc R .
C58 C 0.3283(13) 0.5170(7) 0.1571(4) 0.168(5) Uani 1 1 d D U
H58G H 0.3116 0.5197 0.1286 0.253 Uiso 1 1 calc R .
H58H H 0.3798 0.4916 0.1629 0.253 Uiso 1 1 calc R .
H58I H 0.2715 0.4957 0.1663 0.253 Uiso 1 1 calc R .
Ni1B Ni 0.45210(7) -0.06385(4) 0.35299(3) 0.0432(2) Uani 1 1 d . U
Ni2B Ni 0.53238(6) -0.23013(4) 0.48376(2) 0.0381(2) Uani 1 1 d . U
S1B S 0.31979(11) -0.19995(6) 0.53723(4) 0.0488(4) Uani 1 1 d . U
P1B P 0.47755(11) -0.02111(6) 0.41253(4) 0.0441(3) Uani 1 1 d . U
P2B P 0.66453(10) -0.18271(6) 0.47097(4) 0.0432(3) Uani 1 1 d . U
F1B F -0.0536(6) -0.0644(6) 0.1769(3) 0.205(4) Uani 1 1 d D U
F2B F -0.0076(7) -0.1440(4) 0.1638(3) 0.176(3) Uani 1 1 d D U
F3B F 0.0515(6) -0.0554(4) 0.1460(2) 0.172(3) Uani 1 1 d D U
F4B F 0.0205(4) -0.0930(3) 0.3177(2) 0.123(2) Uani 1 1 d D U
F5B F 0.1204(7) -0.0062(3) 0.3381(3) 0.168(3) Uani 1 1 d D U
F6B F 0.1609(6) -0.0986(4) 0.3447(2) 0.152(2) Uani 1 1 d D U
F7B F 0.6234(6) -0.2581(2) 0.2983(3) 0.233(5) Uani 1 1 d D U
F8B F 0.7361(3) -0.23910(18) 0.34846(14) 0.0774(11) Uani 1 1 d D U
F9B F 0.7688(7) -0.2379(3) 0.29319(18) 0.152(2) Uani 1 1 d D U
F10B F 0.8243(4) 0.0448(3) 0.38501(18) 0.1154(18) Uani 1 1 d D U
F11B F 0.9240(4) -0.0193(2) 0.3791(2) 0.1162(18) Uani 1 1 d D U
F12B F 0.9011(4) 0.0480(3) 0.3395(2) 0.1186(18) Uani 1 1 d D U
O1B O 0.4256(3) -0.15024(15) 0.36944(10) 0.0413(8) Uani 1 1 d . U
O2B O 0.4649(2) -0.22675(14) 0.43053(10) 0.0373(7) Uani 1 1 d . U
O3B O 0.3968(3) -0.15739(16) 0.52536(12) 0.0508(9) Uani 1 1 d . U
O4B O 0.2760(3) -0.17491(19) 0.56715(13) 0.0616(11) Uani 1 1 d . U
N1B N 0.4267(4) -0.09609(19) 0.29798(14) 0.0459(10) Uani 1 1 d . U
N2B N 0.4247(3) -0.29102(18) 0.49469(13) 0.0388(8) Uani 1 1 d . U
C1B C 0.4004(4) -0.2707(2) 0.40922(15) 0.0353(9) Uani 1 1 d . U
C2B C 0.3597(4) -0.3278(2) 0.42574(16) 0.0386(10) Uani 1 1 d . U
C3B C 0.3004(4) -0.3810(2) 0.40066(17) 0.0435(11) Uani 1 1 d . U
H3B H 0.2739 -0.4185 0.4120 0.052 Uiso 1 1 calc R .
C4B C 0.2802(4) -0.3801(2) 0.36124(18) 0.0465(11) Uani 1 1 d . U
H4B H 0.2462 -0.4183 0.3451 0.056 Uiso 1 1 calc R .
C5B C 0.3100(4) -0.3214(2) 0.34361(16) 0.0425(10) Uani 1 1 d . U
C6B C 0.3662(4) -0.2653(2) 0.36741(15) 0.0376(9) Uani 1 1 d . U
C7B C 0.3855(4) -0.2050(2) 0.34847(16) 0.0383(10) Uani 1 1 d . U
C8B C 0.3586(4) -0.2089(2) 0.30717(16) 0.0448(11) Uani 1 1 d . U
C9B C 0.3063(5) -0.2670(3) 0.28484(18) 0.0526(13) Uani 1 1 d . U
H9B H 0.2880 -0.2679 0.2570 0.063 Uiso 1 1 calc R .
C10B C 0.2822(5) -0.3214(3) 0.30281(18) 0.0515(12) Uani 1 1 d . U
H10B H 0.2459 -0.3600 0.2876 0.062 Uiso 1 1 calc R .
C11B C 0.3823(4) -0.1550(2) 0.28550(17) 0.0470(12) Uani 1 1 d . U
H11B H 0.3628 -0.1634 0.2577 0.056 Uiso 1 1 calc R .
C12B C 0.4469(4) -0.0560(2) 0.26740(17) 0.0477(11) Uani 1 1 d . U
C13B C 0.3714(5) -0.0346(3) 0.24149(18) 0.0540(12) Uani 1 1 d . U
C14B C 0.3972(5) 0.0042(3) 0.21225(19) 0.0569(13) Uani 1 1 d . U
H14B H 0.3484 0.0194 0.1947 0.068 Uiso 1 1 calc R .
C15B C 0.4933(5) 0.0211(3) 0.20826(19) 0.0577(13) Uani 1 1 d . U
H15B H 0.5095 0.0471 0.1881 0.069 Uiso 1 1 calc R .
C16B C 0.5629(5) -0.0003(3) 0.23364(18) 0.0539(13) Uani 1 1 d . U
H16B H 0.6282 0.0120 0.2314 0.065 Uiso 1 1 calc R .
C17B C 0.5414(5) -0.0395(2) 0.26268(17) 0.0498(11) Uani 1 1 d . U
C18B C 0.2677(5) -0.0498(3) 0.2444(2) 0.0607(13) Uani 1 1 d . U
C19B C 0.1980(6) -0.0592(3) 0.2106(3) 0.0757(16) Uani 1 1 d . U
H19B H 0.2169 -0.0575 0.1858 0.091 Uiso 1 1 calc R .
C20B C 0.0989(6) -0.0713(4) 0.2116(3) 0.0889(17) Uani 1 1 d . U
C21B C 0.0705(7) -0.0724(4) 0.2461(3) 0.0886(18) Uani 1 1 d . U
H21B H 0.0038 -0.0800 0.2468 0.106 Uiso 1 1 calc R .
C22B C 0.1390(6) -0.0625(3) 0.2809(3) 0.0799(15) Uani 1 1 d . U
C23B C 0.2375(5) -0.0504(3) 0.2801(2) 0.0656(14) Uani 1 1 d . U
H23B H 0.2839 -0.0424 0.3040 0.079 Uiso 1 1 calc R .
C24B C 0.0265(7) -0.0843(5) 0.1745(3) 0.110(2) Uani 1 1 d D U
C25B C 0.1111(7) -0.0633(4) 0.3200(3) 0.1013(19) Uani 1 1 d D U
C26B C 0.6221(4) -0.0626(2) 0.28923(17) 0.0488(11) Uani 1 1 d . U
C27B C 0.6199(5) -0.1294(3) 0.2906(2) 0.0602(14) Uani 1 1 d . U
H27B H 0.5667 -0.1600 0.2759 0.072 Uiso 1 1 calc R .
C28B C 0.6975(5) -0.1508(3) 0.3140(2) 0.0658(15) Uani 1 1 d . U
C29B C 0.7748(5) -0.1073(3) 0.3363(2) 0.0598(14) Uani 1 1 d . U
H29B H 0.8266 -0.1224 0.3521 0.072 Uiso 1 1 calc R .
C30B C 0.7751(5) -0.0410(3) 0.3352(2) 0.0615(13) Uani 1 1 d . U
C31B C 0.6979(5) -0.0201(3) 0.31144(19) 0.0546(12) Uani 1 1 d . U
H31B H 0.6987 0.0254 0.3109 0.066 Uiso 1 1 calc R .
C32B C 0.7021(7) -0.2214(4) 0.3136(3) 0.102(2) Uani 1 1 d D U
C33B C 0.8550(6) 0.0071(3) 0.3594(3) 0.0797(16) Uani 1 1 d D U
C34B C 0.3701(4) -0.3319(2) 0.46609(16) 0.0390(10) Uani 1 1 d . U
H34B H 0.3327 -0.3691 0.4739 0.047 Uiso 1 1 calc R .
C35B C 0.4117(4) -0.3067(2) 0.53321(16) 0.0424(10) Uani 1 1 d . U
C36B C 0.4455(4) -0.3602(2) 0.54948(17) 0.0470(12) Uani 1 1 d . U
H36B H 0.4800 -0.3849 0.5354 0.056 Uiso 1 1 calc R .
C37B C 0.4296(5) -0.3773(3) 0.58532(18) 0.0519(12) Uani 1 1 d . U
H37B H 0.4524 -0.4141 0.5958 0.062 Uiso 1 1 calc R .
C38B C 0.3803(5) -0.3416(3) 0.60668(19) 0.0587(14) Uani 1 1 d . U
H38B H 0.3700 -0.3534 0.6318 0.070 Uiso 1 1 calc R .
C39B C 0.3462(5) -0.2885(3) 0.59080(19) 0.0549(13) Uani 1 1 d . U
H39B H 0.3115 -0.2642 0.6050 0.066 Uiso 1 1 calc R .
C40B C 0.3624(4) -0.2706(2) 0.55472(17) 0.0469(11) Uani 1 1 d . U
C41B C 0.2293(4) -0.2285(2) 0.49561(19) 0.0499(11) Uani 1 1 d . U
C42B C 0.1406(5) -0.2604(3) 0.5002(2) 0.0610(13) Uani 1 1 d . U
H42B H 0.1299 -0.2690 0.5257 0.073 Uiso 1 1 calc R .
C43B C 0.0668(5) -0.2799(3) 0.4675(2) 0.0619(13) Uani 1 1 d . U
H43B H 0.0055 -0.3013 0.4709 0.074 Uiso 1 1 calc R .
C44B C 0.0807(4) -0.2688(3) 0.4290(2) 0.0577(12) Uani 1 1 d . U
C45B C 0.1696(4) -0.2379(3) 0.4254(2) 0.0523(12) Uani 1 1 d . U
H45B H 0.1807 -0.2300 0.3999 0.063 Uiso 1 1 calc R .
C46B C 0.2453(4) -0.2172(3) 0.45793(18) 0.0489(11) Uani 1 1 d . U
H46B H 0.3066 -0.1958 0.4544 0.059 Uiso 1 1 calc R .
C47B C -0.0001(5) -0.2900(3) 0.3925(2) 0.0689(15) Uani 1 1 d . U
C48B C -0.0213(7) -0.2306(4) 0.3710(3) 0.103(3) Uani 1 1 d . U
H48D H -0.0399 -0.1993 0.3889 0.154 Uiso 1 1 calc R .
H48E H 0.0364 -0.2098 0.3622 0.154 Uiso 1 1 calc R .
H48F H -0.0741 -0.2446 0.3481 0.154 Uiso 1 1 calc R .
C49B C 0.0289(7) -0.3395(5) 0.3661(3) 0.103(3) Uani 1 1 d . U
H49D H -0.0227 -0.3532 0.3427 0.155 Uiso 1 1 calc R .
H49E H 0.0882 -0.3200 0.3579 0.155 Uiso 1 1 calc R .
H49F H 0.0399 -0.3775 0.3803 0.155 Uiso 1 1 calc R .
C50B C -0.0967(6) -0.3244(4) 0.4022(3) 0.098(3) Uani 1 1 d . U
H50D H -0.1194 -0.2945 0.4195 0.147 Uiso 1 1 calc R .
H50E H -0.1449 -0.3369 0.3778 0.147 Uiso 1 1 calc R .
H50F H -0.0864 -0.3635 0.4155 0.147 Uiso 1 1 calc R .
C51B C 0.4832(5) 0.0263(3) 0.34101(19) 0.0580(16) Uani 1 1 d . U
H51D H 0.5001 0.0553 0.3655 0.087 Uiso 1 1 calc R .
H51E H 0.5380 0.0314 0.3277 0.087 Uiso 1 1 calc R .
H51F H 0.4273 0.0377 0.3238 0.087 Uiso 1 1 calc R .
C52B C 0.6040(4) -0.2261(3) 0.53742(17) 0.0474(12) Uani 1 1 d . U
H52D H 0.6662 -0.1965 0.5403 0.071 Uiso 1 1 calc R .
H52E H 0.5671 -0.2101 0.5556 0.071 Uiso 1 1 calc R .
H52F H 0.6150 -0.2698 0.5434 0.071 Uiso 1 1 calc R .
C53B C 0.6030(5) 0.0126(3) 0.43232(19) 0.0553(13) Uani 1 1 d . U
H53D H 0.6274 0.0435 0.4148 0.083 Uiso 1 1 calc R .
H53E H 0.6095 0.0354 0.4584 0.083 Uiso 1 1 calc R .
H53F H 0.6401 -0.0226 0.4345 0.083 Uiso 1 1 calc R .
C54B C 0.4421(5) -0.0766(3) 0.44747(18) 0.0556(15) Uani 1 1 d . U
H54D H 0.3741 -0.0970 0.4386 0.083 Uiso 1 1 calc R .
H54E H 0.4818 -0.1104 0.4494 0.083 Uiso 1 1 calc R .
H54F H 0.4512 -0.0524 0.4733 0.083 Uiso 1 1 calc R .
C55B C 0.4140(5) 0.0451(3) 0.42269(19) 0.0543(14) Uani 1 1 d . U
H55D H 0.3446 0.0306 0.4128 0.081 Uiso 1 1 calc R .
H55E H 0.4263 0.0569 0.4512 0.081 Uiso 1 1 calc R .
H55F H 0.4372 0.0832 0.4096 0.081 Uiso 1 1 calc R .
C56B C 0.6578(5) -0.1674(3) 0.41956(18) 0.0555(14) Uani 1 1 d . U
H56D H 0.6078 -0.1416 0.4116 0.083 Uiso 1 1 calc R .
H56E H 0.7202 -0.1434 0.4162 0.083 Uiso 1 1 calc R .
H56F H 0.6419 -0.2091 0.4031 0.083 Uiso 1 1 calc R .
C57B C 0.7593(5) -0.2303(3) 0.4799(2) 0.0630(16) Uani 1 1 d . U
H57D H 0.7688 -0.2413 0.5073 0.094 Uiso 1 1 calc R .
H57E H 0.7410 -0.2705 0.4621 0.094 Uiso 1 1 calc R .
H57F H 0.8193 -0.2048 0.4752 0.094 Uiso 1 1 calc R .
C58B C 0.7239(5) -0.1034(3) 0.49736(19) 0.0564(14) Uani 1 1 d . U
H58D H 0.6785 -0.0731 0.4945 0.085 Uiso 1 1 calc R .
H58E H 0.7450 -0.1087 0.5253 0.085 Uiso 1 1 calc R .
H58F H 0.7799 -0.0859 0.4864 0.085 Uiso 1 1 calc R .
C1D C -0.1603(7) 0.4533(5) 0.3571(4) 0.112(3) Uani 1 1 d . U
H1DA H -0.1556 0.4470 0.3851 0.168 Uiso 1 1 calc R .
H1DB H -0.1084 0.4885 0.3540 0.168 Uiso 1 1 calc R .
H1DC H -0.2228 0.4647 0.3465 0.168 Uiso 1 1 calc R .
C2D C -0.1513(6) 0.3923(4) 0.3357(3) 0.094(2) Uani 1 1 d . U
H2DA H -0.2028 0.3571 0.3400 0.112 Uiso 1 1 calc R .
H2DB H -0.0889 0.3808 0.3475 0.112 Uiso 1 1 calc R .
C3D C -0.1570(6) 0.3932(5) 0.2913(3) 0.101(2) Uani 1 1 d . U
H3DA H -0.2226 0.3988 0.2788 0.121 Uiso 1 1 calc R .
H3DB H -0.1110 0.4315 0.2866 0.121 Uiso 1 1 calc R .
C4D C -0.1360(8) 0.3343(6) 0.2717(4) 0.122(3) Uani 1 1 d . U
H4DA H -0.1820 0.2959 0.2763 0.146 Uiso 1 1 calc R .
H4DB H -0.0705 0.3286 0.2843 0.146 Uiso 1 1 calc R .
C5D C -0.1415(10) 0.3355(8) 0.2276(4) 0.147(4) Uani 1 1 d . U
H5DA H -0.2060 0.3437 0.2156 0.176 Uiso 1 1 calc R .
H5DB H -0.0936 0.3732 0.2235 0.176 Uiso 1 1 calc R .
C6D C -0.1264(12) 0.2813(10) 0.2072(5) 0.188(6) Uani 1 1 d . U
H6DA H -0.1319 0.2885 0.1794 0.282 Uiso 1 1 calc R .
H6DB H -0.0618 0.2731 0.2179 0.282 Uiso 1 1 calc R .
H6DC H -0.1746 0.2435 0.2100 0.282 Uiso 1 1 calc R .

loop_
_atom_site_aniso_label
_atom_site_aniso_U_11
_atom_site_aniso_U_22
_atom_site_aniso_U_33
_atom_site_aniso_U_23
_atom_site_aniso_U_13
_atom_site_aniso_U_12
Ni1A 0.0598(6) 0.0273(4) 0.0550(5) 0.0043(4) 0.0226(4) 0.0097(4)
Ni2A 0.0530(6) 0.0246(4) 0.0666(6) 0.0044(4) 0.0325(5) 0.0004(4)
S1A 0.0738(10) 0.0286(6) 0.0601(8) 0.0083(6) 0.0209(7) 0.0137(6)
P1A 0.0612(9) 0.0291(6) 0.0577(8) 0.0100(6) 0.0250(7) 0.0146(6)
P2A 0.0493(8) 0.0284(6) 0.0782(10) 0.0064(6) 0.0300(7) -0.0012(6)
F1A 0.060(2) 0.060(2) 0.095(3) 0.0258(19) 0.012(2) 0.0074(17)
F2A 0.078(3) 0.076(3) 0.097(3) 0.008(2) -0.015(2) -0.002(2)
F3A 0.075(3) 0.118(4) 0.125(4) 0.046(3) 0.049(3) 0.033(3)
F4A 0.177(6) 0.068(3) 0.315(9) -0.032(5) 0.124(7) 0.017(4)
F5A 0.313(10) 0.048(3) 0.161(5) 0.003(3) -0.001(5) 0.034(4)
F6A 0.120(4) 0.051(3) 0.252(7) -0.013(4) 0.010(4) 0.002(3)
F7A 0.132(6) 0.375(14) 0.370(15) -0.050(13) -0.042(7) 0.008(9)
F8A 0.244(12) 0.289(10) 0.339(14) 0.000(10) -0.040(11) 0.057(10)
F9A 0.235(10) 0.390(14) 0.231(8) -0.077(10) -0.056(8) 0.100(11)
F10A 0.165(6) 0.213(9) 0.320(12) -0.033(8) 0.119(7) -0.079(6)
F11A 0.181(8) 0.251(9) 0.250(9) -0.118(7) 0.076(7) 0.030(6)
F12A 0.232(8) 0.191(8) 0.310(10) 0.047(7) 0.203(7) 0.034(6)
O1A 0.056(2) 0.0277(16) 0.052(2) 0.0053(14) 0.0216(17) 0.0088(15)
O2A 0.046(2) 0.0266(16) 0.059(2) 0.0050(14) 0.0231(16) 0.0040(14)
O3A 0.070(3) 0.0284(17) 0.067(2) 0.0102(15) 0.026(2) 0.0083(17)
O4A 0.103(4) 0.045(2) 0.062(2) 0.0080(19) 0.010(2) 0.022(2)
N1A 0.060(3) 0.041(2) 0.057(2) -0.0033(18) 0.016(2) 0.012(2)
N2A 0.049(2) 0.0279(18) 0.063(2) 0.0039(16) 0.028(2) 0.0065(17)
C1A 0.039(2) 0.030(2) 0.054(2) 0.0049(18) 0.015(2) 0.0059(19)
C2A 0.042(3) 0.027(2) 0.061(2) 0.0063(19) 0.019(2) 0.0053(19)
C3A 0.050(3) 0.027(2) 0.067(3) 0.007(2) 0.019(2) 0.008(2)
C4A 0.056(3) 0.040(3) 0.064(3) 0.013(2) 0.012(3) 0.017(2)
C5A 0.060(3) 0.047(3) 0.057(3) 0.009(2) 0.016(2) 0.014(2)
C6A 0.044(3) 0.037(2) 0.054(2) 0.0034(19) 0.012(2) 0.012(2)
C7A 0.051(3) 0.039(2) 0.054(2) 0.005(2) 0.016(2) 0.012(2)
C8A 0.071(3) 0.051(3) 0.055(3) 0.007(2) 0.021(3) 0.025(3)
C9A 0.090(4) 0.061(3) 0.059(3) 0.009(2) 0.016(3) 0.034(3)
C10A 0.087(4) 0.058(3) 0.057(3) 0.013(3) 0.014(3) 0.033(3)
C11A 0.067(3) 0.051(3) 0.057(3) -0.002(2) 0.013(3) 0.021(3)
C16A 0.085(3) 0.054(3) 0.062(3) -0.012(3) 0.007(3) 0.014(3)
C15A 0.092(4) 0.050(3) 0.060(3) 0.000(2) 0.017(3) 0.031(3)
C14A 0.074(3) 0.044(3) 0.053(3) 0.011(2) 0.022(2) 0.024(2)
C13A 0.066(3) 0.038(2) 0.049(3) 0.0089(19) 0.018(2) 0.019(2)
C12A 0.066(3) 0.042(3) 0.054(3) 0.000(2) 0.016(2) 0.013(2)
C17A 0.078(3) 0.063(3) 0.073(3) -0.017(3) 0.016(3) 0.010(3)
C18A 0.059(3) 0.041(2) 0.052(3) 0.010(2) 0.022(2) 0.011(2)
C23A 0.070(3) 0.043(3) 0.069(3) 0.005(2) 0.022(3) 0.016(2)
C22A 0.075(3) 0.044(3) 0.078(4) -0.001(2) 0.020(3) 0.006(2)
C21A 0.063(3) 0.052(3) 0.066(3) 0.002(3) 0.020(3) -0.001(2)
C20A 0.057(3) 0.053(3) 0.059(3) 0.012(2) 0.022(2) 0.003(2)
C19A 0.058(3) 0.041(3) 0.053(3) 0.010(2) 0.022(2) 0.012(2)
C24A 0.054(3) 0.062(3) 0.072(3) 0.015(3) 0.015(2) 0.004(2)
C25A 0.116(5) 0.049(3) 0.128(5) -0.014(3) 0.017(4) 0.017(3)
C26A 0.079(3) 0.109(5) 0.137(5) -0.064(4) 0.021(3) 0.000(4)
C27A 0.083(4) 0.174(7) 0.170(6) -0.067(6) 0.005(4) 0.019(5)
C28A 0.090(4) 0.225(7) 0.213(6) -0.058(6) 0.008(5) 0.025(6)
C29A 0.093(6) 0.211(8) 0.232(7) -0.080(7) 0.035(5) 0.001(6)
C30A 0.097(4) 0.168(6) 0.204(6) -0.081(5) 0.062(4) -0.013(5)
C31A 0.087(4) 0.125(6) 0.167(6) -0.086(5) 0.054(4) -0.020(4)
C32A 0.134(6) 0.279(9) 0.255(8) -0.048(8) -0.030(7) 0.050(8)
C33A 0.135(6) 0.178(8) 0.245(7) -0.073(6) 0.105(5) -0.019(6)
C34A 0.044(3) 0.023(2) 0.067(3) 0.0031(19) 0.024(2) 0.004(2)
C35A 0.064(3) 0.025(2) 0.066(3) 0.0091(19) 0.035(2) 0.006(2)
C36A 0.071(3) 0.030(2) 0.076(3) 0.002(2) 0.042(3) 0.008(2)
C37A 0.085(4) 0.035(3) 0.078(3) -0.003(2) 0.051(3) 0.007(3)
C38A 0.098(4) 0.037(3) 0.069(3) -0.004(3) 0.039(3) 0.005(3)
C39A 0.094(4) 0.040(3) 0.063(3) 0.001(2) 0.031(3) 0.006(3)
C40A 0.075(3) 0.031(2) 0.058(3) 0.007(2) 0.034(2) 0.010(2)
C41A 0.050(3) 0.028(2) 0.069(3) 0.005(2) 0.018(2) 0.0150(19)
C42A 0.045(3) 0.024(2) 0.071(3) 0.006(2) 0.018(2) 0.009(2)
C43A 0.058(3) 0.025(2) 0.081(3) 0.011(2) 0.025(3) 0.011(2)
C44A 0.050(3) 0.024(2) 0.106(3) 0.009(2) 0.026(3) 0.0117(19)
C45A 0.052(3) 0.033(3) 0.104(3) 0.000(3) 0.014(3) 0.012(2)
C46A 0.063(3) 0.029(2) 0.077(3) 0.001(2) 0.008(3) 0.016(2)
C47A 0.068(4) 0.029(3) 0.136(4) 0.015(3) 0.050(3) 0.010(2)
C48A 0.070(4) 0.054(4) 0.142(7) 0.015(4) 0.049(4) 0.016(3)
C49A 0.083(5) 0.071(5) 0.151(5) 0.054(5) 0.057(4) 0.014(4)
C50A 0.118(7) 0.040(3) 0.180(8) -0.003(4) 0.083(6) -0.013(4)
C51A 0.084(5) 0.029(2) 0.072(4) 0.004(2) 0.033(3) 0.009(3)
C52A 0.081(5) 0.039(3) 0.093(5) 0.003(3) 0.062(4) -0.006(3)
C53A 0.078(4) 0.036(3) 0.069(4) 0.020(3) 0.028(3) 0.020(3)
C54A 0.062(4) 0.034(3) 0.061(3) 0.006(2) 0.017(3) 0.017(3)
C55A 0.067(3) 0.046(3) 0.067(4) 0.013(3) 0.024(3) 0.022(3)
C56A 0.078(4) 0.041(3) 0.085(4) 0.013(3) 0.037(3) 0.006(3)
C57A 0.073(4) 0.026(3) 0.085(4) -0.001(2) 0.032(3) -0.004(3)
C58A 0.052(3) 0.050(4) 0.118(6) 0.012(4) 0.039(4) -0.002(3)
Ni1 0.210(2) 0.1339(14) 0.0941(11) 0.0164(10) 0.0651(13) 0.1061(15)
Ni2 0.403(6) 0.225(3) 0.192(3) -0.060(3) -0.088(4) 0.188(4)
S1 0.233(5) 0.465(11) 0.085(2) 0.044(4) 0.026(3) 0.133(6)
P1 0.196(3) 0.154(3) 0.104(2) 0.0029(19) 0.051(2) 0.096(2)
P2 0.525(15) 0.247(6) 0.300(9) -0.067(7) -0.105(10) 0.253(9)
F1 0.605(19) 0.260(11) 0.181(9) 0.033(8) 0.057(12) 0.189(11)
F2 0.509(14) 0.250(11) 0.144(7) -0.002(7) 0.098(10) 0.182(11)
F3 0.543(16) 0.307(12) 0.218(12) -0.073(10) 0.057(14) 0.080(12)
F4 0.391(13) 0.306(13) 0.266(10) -0.091(10) -0.081(10) 0.134(12)
F5 0.332(12) 0.187(6) 0.174(7) -0.027(6) -0.026(7) 0.163(7)
F6 0.339(14) 0.213(9) 0.310(11) -0.013(9) 0.052(10) 0.109(10)
F7 0.232(11) 0.295(13) 0.424(11) 0.077(10) 0.158(10) 0.063(10)
F8 0.116(5) 0.095(4) 0.491(13) 0.076(7) 0.025(8) 0.036(4)
F9 0.127(6) 0.128(5) 0.436(13) 0.096(7) 0.056(8) 0.031(4)
F10 0.167(6) 0.107(5) 0.434(13) 0.124(7) 0.040(8) 0.010(5)
F11 0.224(8) 0.064(3) 0.267(8) 0.047(4) 0.137(7) 0.037(4)
F12 0.353(12) 0.128(6) 0.192(6) 0.015(5) 0.142(7) -0.057(7)
O1 0.268(7) 0.139(5) 0.096(4) 0.016(3) 0.078(5) 0.121(5)
O2 0.325(6) 0.148(6) 0.136(6) 0.005(5) 0.059(6) 0.137(5)
O3 0.215(10) 0.560(15) 0.088(6) 0.040(9) 0.027(7) 0.072(11)
O4 0.250(12) 0.530(14) 0.128(8) -0.045(10) 0.018(8) 0.178(11)
N1 0.241(5) 0.119(4) 0.111(4) 0.052(3) 0.101(4) 0.120(3)
N2 0.319(8) 0.177(5) 0.080(5) 0.021(4) 0.022(6) 0.119(5)
C5AA 0.319(6) 0.142(5) 0.081(5) 0.024(4) 0.063(5) 0.128(5)
C1AA 0.318(7) 0.144(6) 0.059(4) 0.031(4) 0.053(5) 0.122(5)
C2AA 0.321(8) 0.141(7) 0.081(6) 0.024(5) 0.058(6) 0.126(6)
C3AA 0.314(8) 0.137(6) 0.082(6) 0.023(4) 0.075(7) 0.126(6)
C7 0.267(6) 0.133(5) 0.100(5) 0.031(4) 0.082(5) 0.126(4)
C4AA 0.300(6) 0.133(5) 0.074(4) 0.038(3) 0.082(5) 0.124(5)
C5 0.301(7) 0.136(6) 0.082(5) 0.029(4) 0.080(5) 0.127(5)
C6AA 0.286(7) 0.149(6) 0.111(6) 0.016(5) 0.082(6) 0.132(6)
C7AA 0.264(7) 0.144(6) 0.120(6) 0.019(5) 0.083(6) 0.133(5)
C8 0.260(6) 0.136(5) 0.110(5) 0.026(4) 0.084(5) 0.126(5)
C11 0.245(7) 0.122(5) 0.110(5) 0.041(4) 0.094(5) 0.119(5)
C14 0.258(8) 0.111(4) 0.157(7) 0.049(4) 0.124(5) 0.111(5)
C13 0.280(7) 0.122(4) 0.136(5) 0.034(4) 0.101(5) 0.133(5)
C12 0.233(6) 0.112(4) 0.140(5) 0.048(4) 0.117(4) 0.114(4)
C17 0.187(5) 0.082(3) 0.171(5) 0.062(4) 0.132(4) 0.077(4)
C16 0.193(6) 0.080(4) 0.193(6) 0.061(4) 0.140(5) 0.068(4)
C0AA 0.216(7) 0.089(4) 0.185(7) 0.056(4) 0.139(5) 0.083(5)
C22 0.381(9) 0.183(7) 0.167(7) -0.032(6) 0.009(6) 0.168(7)
C21 0.415(10) 0.175(8) 0.167(7) -0.027(7) 0.009(7) 0.180(7)
C20 0.430(10) 0.191(7) 0.150(6) -0.013(6) 0.036(6) 0.184(7)
C19 0.398(10) 0.168(7) 0.140(6) -0.004(6) 0.059(6) 0.179(7)
C18 0.351(8) 0.151(6) 0.135(5) 0.009(5) 0.062(5) 0.166(6)
C23 0.354(8) 0.167(7) 0.156(7) -0.020(6) 0.035(6) 0.180(7)
C24 0.484(12) 0.212(9) 0.153(6) -0.014(6) 0.048(8) 0.171(9)
C25 0.362(9) 0.195(7) 0.197(8) -0.047(7) -0.009(7) 0.165(8)
C26 0.155(5) 0.074(4) 0.197(6) 0.068(4) 0.121(5) 0.058(4)
C31 0.147(5) 0.068(4) 0.172(6) 0.052(4) 0.106(5) 0.049(4)
C30 0.149(5) 0.064(3) 0.197(6) 0.052(4) 0.106(5) 0.051(3)
C29 0.150(5) 0.070(4) 0.258(8) 0.066(5) 0.084(6) 0.046(4)
C28 0.150(5) 0.085(4) 0.318(8) 0.083(5) 0.083(6) 0.043(4)
C27 0.152(5) 0.077(5) 0.261(8) 0.079(5) 0.103(6) 0.045(4)
C32 0.147(6) 0.130(6) 0.390(10) 0.090(7) 0.086(7) 0.042(5)
C33 0.160(5) 0.079(4) 0.204(6) 0.069(5) 0.120(6) 0.048(4)
C34 0.323(8) 0.167(7) 0.061(5) 0.035(5) 0.037(6) 0.112(6)
C35 0.316(9) 0.189(6) 0.086(4) 0.028(5) 0.021(6) 0.112(6)
C40 0.309(10) 0.206(8) 0.099(4) 0.046(5) 0.016(6) 0.112(7)
C39 0.322(11) 0.212(9) 0.122(6) 0.038(6) 0.026(7) 0.102(7)
C38 0.332(12) 0.215(10) 0.122(6) 0.029(6) 0.023(8) 0.077(8)
C37 0.340(12) 0.223(10) 0.114(7) 0.022(6) 0.024(8) 0.065(9)
C36 0.337(11) 0.209(9) 0.090(5) 0.025(6) 0.017(7) 0.076(8)
C42 0.218(7) 0.203(8) 0.090(6) 0.024(6) 0.036(6) 0.080(6)
C41 0.216(6) 0.208(8) 0.079(5) 0.045(6) 0.036(5) 0.053(6)
C46 0.220(7) 0.170(7) 0.093(6) 0.059(5) 0.013(6) 0.038(6)
C45 0.216(7) 0.136(6) 0.093(6) 0.052(5) 0.015(6) 0.041(6)
C44 0.200(6) 0.138(6) 0.073(4) 0.036(4) 0.037(5) 0.049(5)
C43 0.211(7) 0.168(7) 0.079(5) 0.019(5) 0.040(6) 0.067(6)
C47 0.193(6) 0.124(5) 0.084(5) 0.049(4) 0.050(5) 0.030(5)
C48 0.197(11) 0.174(10) 0.092(6) 0.051(6) 0.051(7) 0.054(9)
C49 0.219(12) 0.141(7) 0.127(9) 0.032(6) 0.030(9) 0.008(8)
C50 0.153(9) 0.145(8) 0.101(7) 0.060(6) 0.034(6) 0.013(7)
C51 0.203(12) 0.148(8) 0.110(8) 0.001(6) 0.073(8) 0.094(7)
C52 0.438(12) 0.300(17) 0.78(8) -0.17(4) -0.34(4) 0.277(13)
C53 0.40(5) 0.30(3) 0.47(3) 0.11(3) -0.14(2) 0.12(4)
C54 0.61(3) 0.202(12) 0.47(5) -0.10(3) -0.20(3) 0.250(14)
C55 0.61(4) 0.47(5) 0.29(3) -0.14(3) -0.09(2) 0.38(3)
C56 0.188(10) 0.200(15) 0.178(13) -0.020(12) 0.052(11) 0.095(10)
C57 0.286(19) 0.153(11) 0.110(5) 0.020(6) 0.090(8) 0.104(12)
C58 0.216(16) 0.174(8) 0.134(9) -0.023(8) 0.062(10) 0.070(7)
Ni1B 0.0604(6) 0.0202(4) 0.0556(5) 0.0088(4) 0.0251(4) 0.0089(4)
Ni2B 0.0440(5) 0.0232(4) 0.0513(5) 0.0073(3) 0.0186(4) 0.0066(3)
S1B 0.0636(9) 0.0282(6) 0.0665(8) 0.0097(6) 0.0359(7) 0.0148(6)
P1B 0.0607(9) 0.0222(6) 0.0569(8) 0.0086(5) 0.0253(7) 0.0118(6)
P2B 0.0434(7) 0.0306(6) 0.0576(8) 0.0043(6) 0.0180(6) 0.0036(5)
F1B 0.106(5) 0.287(10) 0.218(8) 0.007(8) -0.008(5) 0.075(6)
F2B 0.204(8) 0.111(4) 0.158(6) 0.036(4) -0.034(5) -0.045(4)
F3B 0.142(5) 0.186(7) 0.146(5) 0.083(5) -0.023(4) -0.046(5)
F4B 0.097(3) 0.099(4) 0.182(6) 0.019(4) 0.076(4) -0.009(3)
F5B 0.216(7) 0.091(3) 0.205(7) -0.025(4) 0.147(6) -0.049(4)
F6B 0.136(5) 0.208(7) 0.143(5) 0.061(5) 0.082(4) 0.044(5)
F7B 0.174(5) 0.033(2) 0.397(11) 0.049(4) -0.160(6) -0.006(3)
F8B 0.078(3) 0.050(2) 0.118(3) 0.035(2) 0.035(2) 0.0247(19)
F9B 0.280(7) 0.089(4) 0.103(4) 0.002(3) 0.022(4) 0.103(5)
F10B 0.107(4) 0.096(4) 0.126(4) -0.038(3) 0.017(3) -0.006(3)
F11B 0.083(3) 0.073(3) 0.170(5) -0.010(3) -0.018(3) 0.007(2)
F12B 0.103(4) 0.079(3) 0.159(5) 0.006(3) 0.035(3) -0.033(3)
O1B 0.051(2) 0.0219(14) 0.054(2) 0.0058(13) 0.0194(16) 0.0054(14)
O2B 0.0401(18) 0.0195(15) 0.0550(18) 0.0066(13) 0.0159(14) 0.0056(13)
O3B 0.067(2) 0.0228(16) 0.071(2) 0.0063(16) 0.033(2) 0.0091(16)
O4B 0.083(3) 0.044(2) 0.075(3) 0.0082(19) 0.046(2) 0.025(2)
N1B 0.064(3) 0.0251(18) 0.055(2) 0.0092(16) 0.022(2) 0.0134(18)
N2B 0.046(2) 0.0220(18) 0.056(2) 0.0103(15) 0.0224(18) 0.0119(15)
C1B 0.039(2) 0.0199(19) 0.053(2) 0.0076(17) 0.0209(19) 0.0074(17)
C2B 0.039(2) 0.0219(19) 0.061(2) 0.0094(18) 0.022(2) 0.0068(17)
C3B 0.046(3) 0.024(2) 0.063(3) 0.0080(19) 0.020(2) 0.0026(19)
C4B 0.048(3) 0.025(2) 0.064(3) 0.005(2) 0.013(2) -0.003(2)
C5B 0.043(3) 0.026(2) 0.059(2) 0.0035(18) 0.018(2) 0.0011(19)
C6B 0.041(2) 0.0211(19) 0.054(2) 0.0054(17) 0.020(2) 0.0040(17)
C7B 0.044(3) 0.0198(19) 0.055(2) 0.0046(17) 0.019(2) 0.0066(18)
C8B 0.055(3) 0.025(2) 0.055(2) 0.0069(18) 0.018(2) 0.003(2)
C9B 0.067(3) 0.033(2) 0.055(3) 0.004(2) 0.013(3) 0.003(2)
C10B 0.061(3) 0.030(2) 0.060(3) 0.002(2) 0.015(3) -0.003(2)
C11B 0.060(3) 0.031(2) 0.054(3) 0.0109(19) 0.018(2) 0.011(2)
C12B 0.068(3) 0.026(2) 0.056(3) 0.0111(19) 0.023(2) 0.014(2)
C13B 0.071(3) 0.034(2) 0.064(3) 0.013(2) 0.023(2) 0.016(2)
C14B 0.075(3) 0.041(3) 0.065(3) 0.020(2) 0.024(3) 0.020(3)
C15B 0.084(3) 0.039(3) 0.060(3) 0.019(2) 0.032(3) 0.015(3)
C16B 0.073(3) 0.033(3) 0.068(3) 0.018(2) 0.036(3) 0.019(2)
C17B 0.069(3) 0.028(2) 0.060(3) 0.011(2) 0.027(2) 0.014(2)
C18B 0.073(3) 0.033(2) 0.083(3) 0.022(2) 0.023(2) 0.013(2)
C19B 0.069(3) 0.055(3) 0.103(4) 0.027(3) 0.015(3) 0.007(3)
C20B 0.074(3) 0.067(4) 0.126(4) 0.032(4) 0.016(3) 0.010(3)
C21B 0.078(4) 0.052(3) 0.142(4) 0.026(4) 0.037(3) 0.007(3)
C22B 0.080(3) 0.043(3) 0.130(4) 0.020(3) 0.048(3) 0.013(3)
C23B 0.077(3) 0.032(3) 0.100(4) 0.018(3) 0.041(3) 0.014(3)
C24B 0.079(4) 0.101(4) 0.141(5) 0.040(4) 0.005(4) 0.003(4)
C25B 0.101(4) 0.068(4) 0.156(5) 0.018(3) 0.086(4) 0.004(3)
C26B 0.065(3) 0.029(2) 0.061(3) 0.012(2) 0.027(2) 0.013(2)
C27B 0.078(4) 0.028(2) 0.074(4) 0.011(2) 0.012(3) 0.011(2)
C28B 0.071(3) 0.036(2) 0.090(4) 0.011(2) 0.009(3) 0.014(2)
C29B 0.059(3) 0.042(2) 0.082(4) 0.015(3) 0.020(3) 0.012(2)
C30B 0.069(3) 0.036(2) 0.082(3) 0.009(2) 0.025(2) 0.004(2)
C31B 0.070(3) 0.029(2) 0.069(3) 0.010(2) 0.027(2) 0.003(2)
C32B 0.110(5) 0.044(3) 0.134(5) 0.024(4) -0.025(4) 0.013(3)
C33B 0.074(4) 0.051(3) 0.107(5) 0.004(3) 0.012(3) 0.003(3)
C34B 0.042(3) 0.019(2) 0.063(2) 0.0102(18) 0.025(2) 0.0085(18)
C35B 0.052(3) 0.024(2) 0.056(2) 0.0094(19) 0.023(2) 0.0066(19)
C36B 0.056(3) 0.032(2) 0.059(3) 0.009(2) 0.021(2) 0.011(2)
C37B 0.063(3) 0.037(3) 0.059(3) 0.017(2) 0.017(3) 0.011(2)
C38B 0.072(4) 0.050(3) 0.061(3) 0.017(2) 0.031(3) 0.009(3)
C39B 0.065(3) 0.045(3) 0.065(3) 0.013(2) 0.035(3) 0.011(2)
C40B 0.060(3) 0.031(2) 0.058(3) 0.008(2) 0.028(2) 0.010(2)
C41B 0.052(3) 0.031(2) 0.081(3) 0.015(2) 0.038(2) 0.017(2)
C42B 0.059(3) 0.045(3) 0.092(4) 0.020(3) 0.042(2) 0.011(2)
C43B 0.054(3) 0.043(3) 0.100(3) 0.016(3) 0.038(3) 0.012(2)
C44B 0.050(3) 0.038(3) 0.097(3) 0.012(2) 0.030(2) 0.022(2)
C45B 0.051(3) 0.037(3) 0.081(3) 0.015(2) 0.031(2) 0.019(2)
C46B 0.048(3) 0.035(2) 0.077(3) 0.019(2) 0.032(2) 0.019(2)
C47B 0.051(3) 0.050(3) 0.111(4) 0.004(3) 0.021(3) 0.021(3)
C48B 0.069(5) 0.075(5) 0.154(8) 0.032(5) -0.007(5) 0.015(4)
C49B 0.076(5) 0.108(6) 0.124(7) -0.026(5) 0.012(5) 0.037(5)
C50B 0.065(4) 0.069(5) 0.158(8) 0.004(5) 0.029(5) 0.000(4)
C51B 0.091(5) 0.027(2) 0.065(4) 0.017(2) 0.035(3) 0.010(3)
C52B 0.049(3) 0.041(3) 0.057(3) 0.011(2) 0.019(2) 0.007(2)
C53B 0.071(3) 0.032(3) 0.067(4) 0.000(2) 0.023(3) 0.013(2)
C54B 0.091(5) 0.028(3) 0.059(3) 0.009(2) 0.036(3) 0.016(3)
C55B 0.071(4) 0.033(3) 0.068(4) 0.007(2) 0.029(3) 0.018(3)
C56B 0.060(4) 0.042(3) 0.065(3) 0.006(2) 0.027(3) -0.005(3)
C57B 0.054(3) 0.056(4) 0.087(4) 0.007(3) 0.027(3) 0.017(3)
C58B 0.055(4) 0.042(3) 0.068(4) 0.002(2) 0.015(3) -0.007(2)
C1D 0.060(5) 0.090(5) 0.189(9) 0.012(5) 0.025(6) 0.023(4)
C2D 0.059(4) 0.073(4) 0.151(5) 0.028(4) 0.029(4) 0.004(3)
C3D 0.060(4) 0.083(4) 0.147(5) 0.024(4) 0.013(4) -0.016(4)
C4D 0.091(5) 0.114(5) 0.145(6) -0.002(5) 0.035(5) -0.030(5)
C5D 0.108(7) 0.159(8) 0.143(6) -0.012(6) 0.026(6) -0.047(6)
C6D 0.130(10) 0.227(13) 0.179(11) -0.061(10) 0.047(9) -0.037(10)

loop_
_atom_type_symbol
_atom_type_description
_atom_type_scat_dispersion_real
_atom_type_scat_dispersion_imag
_atom_type_scat_source
C C 0.0181 0.0091 'International Tables Vol C Tables 4.2.6.8 and 6.1.1.4'
H H 0.0000 0.0000 'International Tables Vol C Tables 4.2.6.8 and 6.1.1.4'
F F 0.0727 0.0534 'International Tables Vol C Tables 4.2.6.8 and 6.1.1.4'
N N 0.0311 0.0180 'International Tables Vol C Tables 4.2.6.8 and 6.1.1.4'
Ni Ni -3.0029 0.5091 'International Tables Vol C Tables 4.2.6.8 and 6.1.1.4'
O O 0.0492 0.0322 'International Tables Vol C Tables 4.2.6.8 and 6.1.1.4'
P P 0.2955 0.4335 'International Tables Vol C Tables 4.2.6.8 and 6.1.1.4'
S S 0.3331 0.5567 'International Tables Vol C Tables 4.2.6.8 and 6.1.1.4'

loop_
_geom_angle_atom_site_label_1
_geom_angle_atom_site_label_2
_geom_angle_atom_site_label_3
_geom_angle
O1A Ni1A P1A 90.72(12)
O1A Ni1A C51A 166.7(2)
N1A Ni1A P1A 167.13(17)
N1A Ni1A O1A 93.15(18)
N1A Ni1A C51A 93.9(2)
C51A Ni1A P1A 84.9(2)
O2A Ni2A P2A 91.94(11)
O2A Ni2A N2A 90.30(16)
O2A Ni2A C52A 176.8(3)
N2A Ni2A P2A 176.11(14)
N2A Ni2A C52A 91.6(2)
C52A Ni2A P2A 86.00(19)
O3A S1A O4A 118.7(2)
O3A S1A C40A 111.1(3)
O3A S1A C41A 109.4(3)
O4A S1A C40A 106.3(3)
O4A S1A C41A 107.0(3)
C41A S1A C40A 103.1(2)
C53A P1A Ni1A 117.9(2)
C54A P1A Ni1A 114.2(2)
C54A P1A C53A 104.3(3)
C54A P1A C55A 101.6(3)
C55A P1A Ni1A 115.0(2)
C55A P1A C53A 101.6(3)
C56A P2A Ni2A 113.8(2)
C56A P2A C57A 105.4(3)
C56A P2A C58A 103.2(3)
C57A P2A Ni2A 114.20(19)
C57A P2A C58A 101.1(4)
C58A P2A Ni2A 117.5(2)
C7A O1A Ni1A 130.9(3)
C1A O2A Ni2A 126.5(3)
C11A N1A Ni1A 123.7(4)
C11A N1A C12A 111.0(5)
C12A N1A Ni1A 124.7(4)
C34A N2A Ni2A 119.0(4)
C34A N2A C35A 116.2(4)
C35A N2A Ni2A 123.9(3)
O2A C1A C2A 120.0(5)
O2A C1A C6A 121.8(4)
C2A C1A C6A 118.3(4)
C3A C2A C1A 119.3(5)
C34A C2A C1A 123.0(5)
C34A C2A C3A 117.5(4)
C2A C3A H3A 119.1
C4A C3A C2A 121.7(5)
C4A C3A H3A 119.1
C3A C4A H4A 119.4
C3A C4A C5A 121.2(5)
C5A C4A H4A 119.4
C4A C5A C6A 119.6(5)
C10A C5A C4A 119.3(5)
C10A C5A C6A 121.1(5)
C1A C6A C7A 123.5(5)
C5A C6A C1A 118.7(5)
C5A C6A C7A 117.7(5)
O1A C7A C6A 121.4(5)
O1A C7A C8A 120.2(5)
C8A C7A C6A 118.3(5)
C7A C8A C9A 120.1(5)
C11A C8A C7A 124.7(5)
C11A C8A C9A 115.1(6)
C8A C9A H9A 119.7
C10A C9A C8A 120.6(6)
C10A C9A H9A 119.7
C5A C10A H10A 119.3
C9A C10A C5A 121.4(6)
C9A C10A H10A 119.3
N1A C11A C8A 127.1(6)
N1A C11A H11A 116.4
C8A C11A H11A 116.4
C15A C16A H16A 120.0
C15A C16A C17A 120.0
C17A C16A H16A 120.0
C16A C15A H15A 120.0
C16A C15A C14A 120.0
C14A C15A H15A 120.0
C15A C14A H14A 120.0
C13A C14A C15A 120.0
C13A C14A H14A 120.0
C14A C13A C18A 117.7(3)
C12A C13A C14A 120.0
C12A C13A C18A 122.2(3)
C13A C12A N1A 118.6(3)
C13A C12A C17A 120.0
C17A C12A N1A 121.4(3)
C16A C17A C26A 117.3(4)
C12A C17A C16A 120.0
C12A C17A C26A 122.7(4)
C23A C18A C13A 121.1(2)
C23A C18A C19A 120.0
C19A C18A C13A 118.9(2)
C18A C23A H23A 120.0
C18A C23A C22A 120.0
C22A C23A H23A 120.0
C23A C22A C25A 120.7(5)
C21A C22A C23A 120.0
C21A C22A C25A 119.3(5)
C22A C21A H21A 120.0
C22A C21A C20A 120.0
C20A C21A H21A 120.0
C21A C20A C24A 121.4(3)
C19A C20A C21A 120.0
C19A C20A C24A 118.6(3)
C18A C19A H19A 120.0
C20A C19A C18A 120.0
C20A C19A H19A 120.0
F1A C24A F2A 106.9(5)
F1A C24A F3A 106.4(6)
F1A C24A C20A 112.4(5)
F2A C24A C20A 111.3(5)
F3A C24A F2A 106.5(6)
F3A C24A C20A 112.9(5)
F4A C25A F5A 97.8(9)
F4A C25A F6A 107.7(8)
F4A C25A C22A 114.6(8)
F5A C25A C22A 114.9(7)
F6A C25A F5A 101.3(9)
F6A C25A C22A 118.0(7)
C27A C26A C17A 118.9(11)
C31A C26A C17A 119.0(11)
C31A C26A C27A 122.0(11)
C26A C27A H27A 117.2
C28A C27A C26A 125.7(17)
C28A C27A H27A 117.2
C27A C28A C29A 115.7(19)
C27A C28A C32A 125(2)
C29A C28A C32A 119.4(15)
C28A C29A H29A 119.4
C28A C29A C30A 121.2(14)
C30A C29A H29A 119.4
C31A C30A C29A 121.4(15)
C33A C30A C29A 121.0(13)
C33A C30A C31A 117.5(17)
C26A C31A C30A 113.6(14)
C26A C31A H31A 123.2
C30A C31A H31A 123.2
F7A C32A F8A 109(2)
F7A C32A C28A 106.8(19)
F8A C32A C28A 114.5(18)
F9A C32A F7A 110(2)
F9A C32A F8A 108(2)
F9A C32A C28A 108.6(18)
F10A C33A F12A 119.0(17)
F10A C33A C30A 111.4(15)
F11A C33A F10A 95.5(11)
F11A C33A F12A 97.7(14)
F11A C33A C30A 116.9(16)
F12A C33A C30A 114.3(13)
N2A C34A C2A 127.8(5)
N2A C34A H34A 116.1
C2A C34A H34A 116.1
C36A C35A N2A 119.9(6)
C36A C35A C40A 118.2(5)
C40A C35A N2A 121.9(5)
C35A C36A H36A 120.4
C37A C36A C35A 119.3(7)
C37A C36A H36A 120.4
C36A C37A H37A 119.0
C38A C37A C36A 122.0(6)
C38A C37A H37A 119.0
C37A C38A H38A 119.9
C37A C38A C39A 120.1(6)
C39A C38A H38A 119.9
C38A C39A H39A 121.1
C40A C39A C38A 117.9(7)
C40A C39A H39A 121.1
C35A C40A S1A 122.0(4)
C39A C40A S1A 115.3(5)
C39A C40A C35A 122.5(5)
C42A C41A S1A 120.2(4)
C46A C41A S1A 118.4(5)
C46A C41A C42A 121.5(5)
C41A C42A H42A 121.4
C41A C42A C43A 117.2(5)
C43A C42A H42A 121.4
C42A C43A H43A 119.4
C44A C43A C42A 121.3(6)
C44A C43A H43A 119.4
C43A C44A C47A 121.4(7)
C45A C44A C43A 118.5(6)
C45A C44A C47A 120.0(6)
C44A C45A H45A 119.3
C46A C45A C44A 121.5(6)
C46A C45A H45A 119.3
C41A C46A H46A 119.9
C45A C46A C41A 120.1(6)
C45A C46A H46A 119.9
C44A C47A C49A 109.9(6)
C48A C47A C44A 109.3(5)
C48A C47A C49A 108.6(7)
C48A C47A C50A 109.7(7)
C50A C47A C44A 110.0(6)
C50A C47A C49A 109.3(7)
C47A C48A H48A 109.5
C47A C48A H48B 109.5
C47A C48A H48C 109.5
H48A C48A H48B 109.5
H48A C48A H48C 109.5
H48B C48A H48C 109.5
C47A C49A H49A 109.5
C47A C49A H49B 109.5
C47A C49A H49C 109.5
H49A C49A H49B 109.5
H49A C49A H49C 109.5
H49B C49A H49C 109.5
C47A C50A H50A 109.5
C47A C50A H50B 109.5
C47A C50A H50C 109.5
H50A C50A H50B 109.5
H50A C50A H50C 109.5
H50B C50A H50C 109.5
Ni1A C51A H51A 109.5
Ni1A C51A H51B 109.5
Ni1A C51A H51C 109.5
H51A C51A H51B 109.5
H51A C51A H51C 109.5
H51B C51A H51C 109.5
Ni2A C52A H52A 109.5
Ni2A C52A H52B 109.5
Ni2A C52A H52C 109.5
H52A C52A H52B 109.5
H52A C52A H52C 109.5
H52B C52A H52C 109.5
P1A C53A H53A 109.5
P1A C53A H53B 109.5
P1A C53A H53C 109.5
H53A C53A H53B 109.5
H53A C53A H53C 109.5
H53B C53A H53C 109.5
P1A C54A H54A 109.5
P1A C54A H54B 109.5
P1A C54A H54C 109.5
H54A C54A H54B 109.5
H54A C54A H54C 109.5
H54B C54A H54C 109.5
P1A C55A H55A 109.5
P1A C55A H55B 109.5
P1A C55A H55C 109.5
H55A C55A H55B 109.5
H55A C55A H55C 109.5
H55B C55A H55C 109.5
P2A C56A H56A 109.5
P2A C56A H56B 109.5
P2A C56A H56C 109.5
H56A C56A H56B 109.5
H56A C56A H56C 109.5
H56B C56A H56C 109.5
P2A C57A H57A 109.5
P2A C57A H57B 109.5
P2A C57A H57C 109.5
H57A C57A H57B 109.5
H57A C57A H57C 109.5
H57B C57A H57C 109.5
P2A C58A H58A 109.5
P2A C58A H58B 109.5
P2A C58A H58C 109.5
H58A C58A H58B 109.5
H58A C58A H58C 109.5
H58B C58A H58C 109.5
O1 Ni1 P1 89.1(3)
O1 Ni1 N1 91.8(4)
O1 Ni1 C51 174.0(6)
N1 Ni1 P1 173.0(3)
N1 Ni1 C51 92.5(5)
C51 Ni1 P1 87.1(5)
O2 Ni2 P2 85.5(5)
O2 Ni2 C52 169.7(13)
N2 Ni2 P2 169.7(6)
N2 Ni2 O2 96.4(7)
N2 Ni2 C52 91.6(10)
C52 Ni2 P2 87.7(8)
O3 S1 O4 110.5(12)
O3 S1 C40 110.3(10)
O3 S1 C41 114.5(10)
O4 S1 C40 108.7(8)
O4 S1 C41 108.2(10)
C41 S1 C40 104.5(7)
C56 P1 Ni1 115.7(7)
C57 P1 Ni1 116.2(7)
C57 P1 C56 101.4(8)
C58 P1 Ni1 116.8(5)
C58 P1 C56 103.3(9)
C58 P1 C57 100.9(8)
C53 P2 Ni2 111.8(11)
C54 P2 Ni2 116.5(8)
C54 P2 C53 92.9(17)
C54 P2 C55 114.3(16)
C55 P2 Ni2 106.7(12)
C55 P2 C53 114.5(16)
C7 O1 Ni1 134.4(9)
C5AA O2 Ni2 127.8(11)
C11 N1 Ni1 120.1(9)
C11 N1 C12 116.3(11)
C12 N1 Ni1 122.4(5)
C34 N2 Ni2 124.0(17)
C34 N2 C35 103.3(12)
C35 N2 Ni2 130.1(14)
O2 C5AA C1AA 113.7(18)
O2 C5AA C4AA 119.5(12)
C4AA C5AA C1AA 126.8(14)
C2AA C1AA C5AA 106.0(17)
C34 C1AA C5AA 127.7(16)
C34 C1AA C2AA 126.2(15)
C1AA C2AA H2AA 115.8
C3AA C2AA C1AA 128.4(15)
C3AA C2AA H2AA 115.8
C2AA C3AA H3AA 120.9
C2AA C3AA C5 118.2(15)
C5 C3AA H3AA 120.9
O1 C7 C4AA 125.0(8)
O1 C7 C8 113.7(8)
C4AA C7 C8 120.0
C5AA C4AA C7 122.9(8)
C5AA C4AA C5 115.7(8)
C7 C4AA C5 120.0
C4AA C5 C3AA 121.9(10)
C6AA C5 C3AA 117.9(11)
C6AA C5 C4AA 120.0
C5 C6AA H6AA 120.0
C7AA C6AA C5 120.0
C7AA C6AA H6AA 120.0
C6AA C7AA H7AA 120.0
C6AA C7AA C8 120.0
C8 C7AA H7AA 120.0
C7 C8 C11 126.0(8)
C7AA C8 C7 120.0
C7AA C8 C11 113.5(7)
N1 C11 C8 127.8(13)
N1 C11 H11 116.1
C8 C11 H11 116.1
C13 C14 H14 120.0
C13 C14 C0AA 120.0
C0AA C14 H14 120.0
C14 C13 C12 120.0
C14 C13 C18 118.0(6)
C12 C13 C18 122.0(6)
C13 C12 N1 120.5(6)
C17 C12 N1 119.5(6)
C17 C12 C13 120.0
C12 C17 C16 120.0
C12 C17 C26 124.7(6)
C16 C17 C26 115.3(6)
C17 C16 H16 120.0
C17 C16 C0AA 120.0
C0AA C16 H16 120.0
C14 C0AA H0AA 120.0
C16 C0AA C14 120.0
C16 C0AA H0AA 120.0
C21 C22 C23 120.0
C21 C22 C25 124.1(10)
C23 C22 C25 115.5(11)
C22 C21 H21 120.0
C22 C21 C20 120.0
C20 C21 H21 120.0
C21 C20 C19 120.0
C21 C20 C24 112.8(12)
C19 C20 C24 127.1(12)
C20 C19 H19 120.0
C18 C19 C20 120.0
C18 C19 H19 120.0
C19 C18 C13 119.5(8)
C19 C18 C23 120.0
C23 C18 C13 120.0(7)
C22 C23 H23 120.0
C18 C23 C22 120.0
C18 C23 H23 120.0
F1 C24 F3 126(2)
F1 C24 C20 114.3(17)
F2 C24 F1 89.1(15)
F2 C24 F3 93.0(17)
F2 C24 C20 110.4(17)
F3 C24 C20 115.3(17)
F4 C25 F5 103.6(15)
F4 C25 F6 121(2)
F4 C25 C22 96.5(15)
F5 C25 C22 105.4(12)
F6 C25 F5 111.8(14)
F6 C25 C22 116.3(15)
C31 C26 C17 120.1(5)
C31 C26 C27 120.0
C27 C26 C17 119.9(5)
C26 C31 H31 120.0
C26 C31 C30 120.0
C30 C31 H31 120.0
C31 C30 C29 120.0
C31 C30 C33 121.2(6)
C29 C30 C33 118.8(6)
C30 C29 H29 120.0
C30 C29 C28 120.0
C28 C29 H29 120.0
C29 C28 C32 119.2(6)
C27 C28 C29 120.0
C27 C28 C32 116.7(6)
C26 C27 H27 120.0
C28 C27 C26 120.0
C28 C27 H27 120.0
F7 C32 C28 118.9(12)
F8 C32 F7 124.3(16)
F8 C32 C28 104.4(10)
F9 C32 F7 95.5(13)
F9 C32 F8 104.8(12)
F9 C32 C28 106.2(11)
F10 C33 C30 115.3(8)
F11 C33 F10 109.2(11)
F11 C33 F12 104.9(9)
F11 C33 C30 119.6(8)
F12 C33 F10 88.9(10)
F12 C33 C30 114.4(10)
N2 C34 C1AA 124.2(17)
C40 C35 N2 119.2(9)
C40 C35 C36 120.0
C36 C35 N2 120.8(9)
C35 C40 S1 122.3(8)
C35 C40 C39 120.0
C39 C40 S1 117.6(8)
C40 C39 H39 120.0
C40 C39 C38 120.0
C38 C39 H39 120.0
C39 C38 H38 120.0
C37 C38 C39 120.0
C37 C38 H38 120.0
C38 C37 H37 120.0
C38 C37 C36 120.0
C36 C37 H37 120.0
C35 C36 H36 120.0
C37 C36 C35 120.0
C37 C36 H36 120.0
C41 C42 H42 120.0
C41 C42 C43 120.0
C43 C42 H42 120.0
C42 C41 S1 115.1(9)
C46 C41 S1 124.9(9)
C46 C41 C42 120.0
C41 C46 H46 120.0
C41 C46 C45 120.0
C45 C46 H46 120.0
C46 C45 H45 120.0
C46 C45 C44 120.0
C44 C45 H45 120.0
C45 C44 C47 118.3(9)
C43 C44 C45 120.0
C43 C44 C47 121.7(9)
C42 C43 H43 120.0
C44 C43 C42 120.0
C44 C43 H43 120.0
C44 C47 C48 114.3(11)
C44 C47 C49 112.7(12)
C44 C47 C50 113.8(10)
C48 C47 C49 104.3(12)
C48 C47 C50 105.5(11)
C49 C47 C50 105.4(11)
C47 C48 H48G 109.5
C47 C48 H48H 109.5
C47 C48 H48I 109.5
H48G C48 H48H 109.5
H48G C48 H48I 109.5
H48H C48 H48I 109.5
C47 C49 H49G 109.5
C47 C49 H49H 109.5
C47 C49 H49I 109.5
H49G C49 H49H 109.5
H49G C49 H49I 109.5
H49H C49 H49I 109.5
C47 C50 H50G 109.5
C47 C50 H50H 109.5
C47 C50 H50I 109.5
H50G C50 H50H 109.5
H50G C50 H50I 109.5
H50H C50 H50I 109.5
Ni1 C51 H51G 109.5
Ni1 C51 H51H 109.5
Ni1 C51 H51I 109.5
H51G C51 H51H 109.5
H51G C51 H51I 109.5
H51H C51 H51I 109.5
Ni2 C52 H52G 109.5
Ni2 C52 H52H 109.5
Ni2 C52 H52I 109.5
H52G C52 H52H 109.5
H52G C52 H52I 109.5
H52H C52 H52I 109.5
P2 C53 H53G 109.5
P2 C53 H53H 109.5
P2 C53 H53I 109.5
H53G C53 H53H 109.5
H53G C53 H53I 109.5
H53H C53 H53I 109.5
P2 C54 H54G 109.5
P2 C54 H54H 109.5
P2 C54 H54I 109.5
H54G C54 H54H 109.5
H54G C54 H54I 109.5
H54H C54 H54I 109.5
P2 C55 H55G 109.5
P2 C55 H55H 109.5
P2 C55 H55I 109.5
H55G C55 H55H 109.5
H55G C55 H55I 109.5
H55H C55 H55I 109.5
P1 C56 H56G 109.5
P1 C56 H56H 109.5
P1 C56 H56I 109.5
H56G C56 H56H 109.5
H56G C56 H56I 109.5
H56H C56 H56I 109.5
P1 C57 H57G 109.5
P1 C57 H57H 109.5
P1 C57 H57I 109.5
H57G C57 H57H 109.5
H57G C57 H57I 109.5
H57H C57 H57I 109.5
P1 C58 H58G 109.5
P1 C58 H58H 109.5
P1 C58 H58I 109.5
H58G C58 H58H 109.5
H58G C58 H58I 109.5
H58H C58 H58I 109.5
O1B Ni1B P1B 91.41(11)
O1B Ni1B N1B 92.61(16)
O1B Ni1B C51B 175.1(2)
N1B Ni1B P1B 175.57(13)
N1B Ni1B C51B 92.2(2)
C51B Ni1B P1B 83.9(2)
O2B Ni2B P2B 91.62(11)
O2B Ni2B N2B 91.45(17)
O2B Ni2B C52B 175.45(19)
N2B Ni2B P2B 166.92(12)
N2B Ni2B C52B 92.1(2)
C52B Ni2B P2B 85.56(17)
O3B S1B C40B 109.2(2)
O3B S1B C41B 108.5(3)
O4B S1B O3B 118.2(2)
O4B S1B C40B 106.3(2)
O4B S1B C41B 108.2(3)
C41B S1B C40B 105.7(3)
C53B P1B Ni1B 113.0(2)
C53B P1B C54B 104.8(3)
C53B P1B C55B 104.3(3)
C54B P1B Ni1B 114.9(2)
C54B P1B C55B 100.4(3)
C55B P1B Ni1B 117.8(2)
C56B P2B Ni2B 114.2(2)
C56B P2B C58B 103.0(3)
C57B P2B Ni2B 113.2(2)
C57B P2B C56B 102.9(3)
C57B P2B C58B 102.3(3)
C58B P2B Ni2B 119.2(2)
C7B O1B Ni1B 129.4(3)
C1B O2B Ni2B 127.8(3)
C11B N1B Ni1B 122.0(4)
C11B N1B C12B 114.3(5)
C12B N1B Ni1B 123.5(4)
C34B N2B Ni2B 119.2(3)
C34B N2B C35B 114.0(4)
C35B N2B Ni2B 125.1(4)
O2B C1B C2B 120.6(5)
O2B C1B C6B 121.5(4)
C2B C1B C6B 118.0(4)
C3B C2B C1B 119.8(5)
C34B C2B C1B 122.7(5)
C34B C2B C3B 117.3(4)
C2B C3B H3B 119.0
C4B C3B C2B 122.0(5)
C4B C3B H3B 119.0
C3B C4B H4B 119.9
C3B C4B C5B 120.2(5)
C5B C4B H4B 119.9
C6B C5B C4B 120.3(5)
C10B C5B C4B 118.2(5)
C10B C5B C6B 121.5(4)
C1B C6B C7B 123.8(4)
C5B C6B C1B 118.5(4)
C5B C6B C7B 117.7(5)
O1B C7B C6B 120.5(5)
O1B C7B C8B 122.0(4)
C8B C7B C6B 117.5(4)
C7B C8B C9B 121.7(5)
C7B C8B C11B 122.2(5)
C9B C8B C11B 116.1(5)
C8B C9B H9B 119.8
C10B C9B C8B 120.4(6)
C10B C9B H9B 119.8
C5B C10B H10B 119.7
C9B C10B C5B 120.6(5)
C9B C10B H10B 119.7
N1B C11B C8B 129.6(5)
N1B C11B H11B 115.2
C8B C11B H11B 115.2
C13B C12B N1B 120.9(5)
C17B C12B N1B 118.9(5)
C17B C12B C13B 120.1(5)
C12B C13B C18B 123.9(5)
C14B C13B C12B 117.4(6)
C14B C13B C18B 118.7(6)
C13B C14B H14B 119.2
C13B C14B C15B 121.6(6)
C15B C14B H14B 119.2
C14B C15B H15B 120.5
C16B C15B C14B 119.0(5)
C16B C15B H15B 120.5
C15B C16B H16B 119.1
C15B C16B C17B 121.9(6)
C17B C16B H16B 119.1
C12B C17B C26B 121.0(5)
C16B C17B C12B 120.0(6)
C16B C17B C26B 119.0(5)
C19B C18B C13B 119.1(6)
C19B C18B C23B 117.7(7)
C23B C18B C13B 123.1(7)
C18B C19B H19B 119.2
C18B C19B C20B 121.5(8)
C20B C19B H19B 119.2
C19B C20B C24B 119.7(9)
C21B C20B C19B 120.3(9)
C21B C20B C24B 119.9(9)
C20B C21B H21B 120.2
C20B C21B C22B 119.6(8)
C22B C21B H21B 120.2
C21B C22B C23B 120.4(8)
C21B C22B C25B 121.7(8)
C23B C22B C25B 118.0(9)
C18B C23B C22B 120.4(8)
C18B C23B H23B 119.8
C22B C23B H23B 119.8
F1B C24B C20B 113.5(10)
F2B C24B F1B 98.8(10)
F2B C24B F3B 110.3(11)
F2B C24B C20B 115.2(8)
F3B C24B F1B 102.3(10)
F3B C24B C20B 114.9(8)
F4B C25B F6B 102.4(7)
F4B C25B C22B 112.5(9)
F5B C25B F4B 106.8(7)
F5B C25B F6B 107.2(10)
F5B C25B C22B 114.1(7)
F6B C25B C22B 113.0(7)
C27B C26B C17B 119.3(6)
C31B C26B C17B 121.8(5)
C31B C26B C27B 118.9(6)
C26B C27B H27B 120.4
C26B C27B C28B 119.2(6)
C28B C27B H27B 120.4
C27B C28B C32B 120.8(6)
C29B C28B C27B 121.5(6)
C29B C28B C32B 117.5(6)
C28B C29B H29B 120.7
C28B C29B C30B 118.6(6)
C30B C29B H29B 120.7
C29B C30B C31B 119.4(6)
C29B C30B C33B 120.3(7)
C31B C30B C33B 120.3(5)
C26B C31B C30B 122.3(5)
C26B C31B H31B 118.9
C30B C31B H31B 118.9
F7B C32B F8B 110.1(8)
F7B C32B F9B 106.2(10)
F7B C32B C28B 113.5(7)
F8B C32B F9B 100.1(6)
F8B C32B C28B 113.3(7)
F9B C32B C28B 112.6(7)
F10B C33B C30B 112.0(6)
F11B C33B F10B 108.3(7)
F11B C33B C30B 113.7(6)
F12B C33B F10B 104.6(6)
F12B C33B F11B 102.8(7)
F12B C33B C30B 114.6(7)
N2B C34B C2B 128.3(4)
N2B C34B H34B 115.9
C2B C34B H34B 115.9
C36B C35B N2B 120.4(4)
C40B C35B N2B 121.0(4)
C40B C35B C36B 118.5(5)
C35B C36B H36B 119.6
C37B C36B C35B 120.9(5)
C37B C36B H36B 119.6
C36B C37B H37B 119.7
C36B C37B C38B 120.7(5)
C38B C37B H37B 119.7
C37B C38B H38B 120.5
C37B C38B C39B 119.0(5)
C39B C38B H38B 120.5
C38B C39B H39B 119.6
C40B C39B C38B 120.7(5)
C40B C39B H39B 119.6
C35B C40B S1B 121.9(4)
C39B C40B S1B 117.9(4)
C39B C40B C35B 120.2(5)
C42B C41B S1B 119.4(5)
C42B C41B C46B 119.9(6)
C46B C41B S1B 120.6(4)
C41B C42B H42B 120.2
C41B C42B C43B 119.7(6)
C43B C42B H42B 120.2
C42B C43B H43B 119.2
C42B C43B C44B 121.7(6)
C44B C43B H43B 119.2
C43B C44B C47B 122.2(6)
C45B C44B C43B 117.1(7)
C45B C44B C47B 120.7(6)
C44B C45B H45B 118.7
C44B C45B C46B 122.6(6)
C46B C45B H45B 118.7
C41B C46B C45B 119.0(5)
C41B C46B H46B 120.5
C45B C46B H46B 120.5
C44B C47B C48B 110.2(6)
C44B C47B C50B 113.6(7)
C48B C47B C50B 106.9(6)
C49B C47B C44B 109.3(6)
C49B C47B C48B 111.3(8)
C49B C47B C50B 105.5(7)
C47B C48B H48D 109.5
C47B C48B H48E 109.5
C47B C48B H48F 109.5
H48D C48B H48E 109.5
H48D C48B H48F 109.5
H48E C48B H48F 109.5
C47B C49B H49D 109.5
C47B C49B H49E 109.5
C47B C49B H49F 109.5
H49D C49B H49E 109.5
H49D C49B H49F 109.5
H49E C49B H49F 109.5
C47B C50B H50D 109.5
C47B C50B H50E 109.5
C47B C50B H50F 109.5
H50D C50B H50E 109.5
H50D C50B H50F 109.5
H50E C50B H50F 109.5
Ni1B C51B H51D 109.5
Ni1B C51B H51E 109.5
Ni1B C51B H51F 109.5
H51D C51B H51E 109.5
H51D C51B H51F 109.5
H51E C51B H51F 109.5
Ni2B C52B H52D 109.5
Ni2B C52B H52E 109.5
Ni2B C52B H52F 109.5
H52D C52B H52E 109.5
H52D C52B H52F 109.5
H52E C52B H52F 109.5
P1B C53B H53D 109.5
P1B C53B H53E 109.5
P1B C53B H53F 109.5
H53D C53B H53E 109.5
H53D C53B H53F 109.5
H53E C53B H53F 109.5
P1B C54B H54D 109.5
P1B C54B H54E 109.5
P1B C54B H54F 109.5
H54D C54B H54E 109.5
H54D C54B H54F 109.5
H54E C54B H54F 109.5
P1B C55B H55D 109.5
P1B C55B H55E 109.5
P1B C55B H55F 109.5
H55D C55B H55E 109.5
H55D C55B H55F 109.5
H55E C55B H55F 109.5
P2B C56B H56D 109.5
P2B C56B H56E 109.5
P2B C56B H56F 109.5
H56D C56B H56E 109.5
H56D C56B H56F 109.5
H56E C56B H56F 109.5
P2B C57B H57D 109.5
P2B C57B H57E 109.5
P2B C57B H57F 109.5
H57D C57B H57E 109.5
H57D C57B H57F 109.5
H57E C57B H57F 109.5
P2B C58B H58D 109.5
P2B C58B H58E 109.5
P2B C58B H58F 109.5
H58D C58B H58E 109.5
H58D C58B H58F 109.5
H58E C58B H58F 109.5
H1DA C1D H1DB 109.5
H1DA C1D H1DC 109.5
H1DB C1D H1DC 109.5
C2D C1D H1DA 109.5
C2D C1D H1DB 109.5
C2D C1D H1DC 109.5
C1D C2D H2DA 108.1
C1D C2D H2DB 108.1
C1D C2D C3D 116.6(8)
H2DA C2D H2DB 107.3
C3D C2D H2DA 108.1
C3D C2D H2DB 108.1
C2D C3D H3DA 108.5
C2D C3D H3DB 108.5
H3DA C3D H3DB 107.5
C4D C3D C2D 114.9(9)
C4D C3D H3DA 108.5
C4D C3D H3DB 108.5
C3D C4D H4DA 108.6
C3D C4D H4DB 108.6
C3D C4D C5D 114.7(12)
H4DA C4D H4DB 107.6
C5D C4D H4DA 108.6
C5D C4D H4DB 108.6
C4D C5D H5DA 107.8
C4D C5D H5DB 107.8
H5DA C5D H5DB 107.2
C6D C5D C4D 117.9(16)
C6D C5D H5DA 107.8
C6D C5D H5DB 107.8
C5D C6D H6DA 109.5
C5D C6D H6DB 109.5
C5D C6D H6DC 109.5
H6DA C6D H6DB 109.5
H6DA C6D H6DC 109.5
H6DB C6D H6DC 109.5

loop_
_geom_bond_atom_site_label_1
_geom_bond_atom_site_label_2
_geom_bond_distance
Ni1A P1A 2.1573(18)
Ni1A O1A 1.923(3)
Ni1A N1A 1.916(5)
Ni1A C51A 1.957(5)
Ni2A P2A 2.1342(16)
Ni2A O2A 1.942(3)
Ni2A N2A 1.953(4)
Ni2A C52A 1.958(6)
S1A O3A 1.436(4)
S1A O4A 1.450(5)
S1A C40A 1.784(6)
S1A C41A 1.765(6)
P1A C53A 1.825(6)
P1A C54A 1.802(5)
P1A C55A 1.804(6)
P2A C56A 1.800(7)
P2A C57A 1.816(6)
P2A C58A 1.820(6)
F1A C24A 1.321(7)
F2A C24A 1.355(8)
F3A C24A 1.322(7)
F4A C25A 1.278(10)
F5A C25A 1.308(11)
F6A C25A 1.280(10)
F7A C32A 1.300(16)
F8A C32A 1.380(17)
F9A C32A 1.292(16)
F10A C33A 1.340(14)
F11A C33A 1.322(13)
F12A C33A 1.375(16)
O1A C7A 1.291(7)
O2A C1A 1.276(6)
N1A C11A 1.327(8)
N1A C12A 1.441(5)
N2A C34A 1.303(7)
N2A C35A 1.417(8)
C1A C2A 1.441(7)
C1A C6A 1.445(8)
C2A C3A 1.425(8)
C2A C34A 1.396(8)
C3A H3A 0.9500
C3A C4A 1.345(9)
C4A H4A 0.9500
C4A C5A 1.424(8)
C5A C6A 1.439(8)
C5A C10A 1.391(9)
C6A C7A 1.456(7)
C7A C8A 1.423(8)
C8A C9A 1.437(9)
C8A C11A 1.408(8)
C9A H9A 0.9500
C9A C10A 1.354(9)
C10A H10A 0.9500
C11A H11A 0.9500
C16A H16A 0.9500
C16A C15A 1.3900
C16A C17A 1.3900
C15A H15A 0.9500
C15A C14A 1.3900
C14A H14A 0.9500
C14A C13A 1.3900
C13A C12A 1.3900
C13A C18A 1.512(4)
C12A C17A 1.3900
C17A C26A 1.464(10)
C18A C23A 1.3900
C18A C19A 1.3900
C23A H23A 0.9500
C23A C22A 1.3900
C22A C21A 1.3900
C22A C25A 1.443(8)
C21A H21A 0.9500
C21A C20A 1.3900
C20A C19A 1.3900
C20A C24A 1.501(7)
C19A H19A 0.9500
C26A C27A 1.431(19)
C26A C31A 1.425(18)
C27A H27A 0.9500
C27A C28A 1.320(18)
C28A C29A 1.43(3)
C28A C32A 1.51(3)
C29A H29A 0.9500
C29A C30A 1.46(3)
C30A C31A 1.449(17)
C30A C33A 1.43(2)
C31A H31A 0.9500
C34A H34A 0.9500
C35A C36A 1.405(8)
C35A C40A 1.409(9)
C36A H36A 0.9500
C36A C37A 1.400(9)
C37A H37A 0.9500
C37A C38A 1.380(11)
C38A H38A 0.9500
C38A C39A 1.406(10)
C39A H39A 0.9500
C39A C40A 1.403(9)
C41A C42A 1.387(9)
C41A C46A 1.377(9)
C42A H42A 0.9500
C42A C43A 1.405(8)
C43A H43A 0.9500
C43A C44A 1.405(9)
C44A C45A 1.367(10)
C44A C47A 1.543(9)
C45A H45A 0.9500
C45A C46A 1.363(9)
C46A H46A 0.9500
C47A C48A 1.512(10)
C47A C49A 1.557(14)
C47A C50A 1.530(11)
C48A H48A 0.9800
C48A H48B 0.9800
C48A H48C 0.9800
C49A H49A 0.9800
C49A H49B 0.9800
C49A H49C 0.9800
C50A H50A 0.9800
C50A H50B 0.9800
C50A H50C 0.9800
C51A H51A 0.9800
C51A H51B 0.9800
C51A H51C 0.9800
C52A H52A 0.9800
C52A H52B 0.9800
C52A H52C 0.9800
C53A H53A 0.9800
C53A H53B 0.9800
C53A H53C 0.9800
C54A H54A 0.9800
C54A H54B 0.9800
C54A H54C 0.9800
C55A H55A 0.9800
C55A H55B 0.9800
C55A H55C 0.9800
C56A H56A 0.9800
C56A H56B 0.9800
C56A H56C 0.9800
C57A H57A 0.9800
C57A H57B 0.9800
C57A H57C 0.9800
C58A H58A 0.9800
C58A H58B 0.9800
C58A H58C 0.9800
Ni1 P1 2.138(5)
Ni1 O1 1.916(7)
Ni1 N1 1.926(10)
Ni1 C51 1.965(9)
Ni2 P2 2.189(7)
Ni2 O2 1.909(13)
Ni2 N2 1.819(9)
Ni2 C52 1.962(18)
S1 O3 1.32(2)
S1 O4 1.61(2)
S1 C40 1.787(9)
S1 C41 1.705(10)
P1 C56 1.801(12)
P1 C57 1.798(11)
P1 C58 1.769(12)
P2 C53 2.05(2)
P2 C54 2.03(3)
P2 C55 2.04(3)
F1 C24 1.349(13)
F2 C24 1.341(13)
F3 C24 1.355(12)
F4 C25 1.320(12)
F5 C25 1.344(12)
F6 C25 1.332(12)
F7 C32 1.368(11)
F8 C32 1.324(11)
F9 C32 1.291(11)
F10 C33 1.278(10)
F11 C33 1.250(8)
F12 C33 1.267(10)
O1 C7 1.298(9)
O2 C5AA 1.272(19)
N1 C11 1.290(12)
N1 C12 1.442(12)
N2 C34 1.22(2)
N2 C35 1.465(19)
C5AA C1AA 1.55(2)
C5AA C4AA 1.37(2)
C1AA C2AA 1.48(2)
C1AA C34 1.407(16)
C2AA H2AA 0.9500
C2AA C3AA 1.32(3)
C3AA H3AA 0.9500
C3AA C5 1.445(14)
C7 C4AA 1.3900
C7 C8 1.3900
C4AA C5 1.3900
C5 C6AA 1.3900
C6AA H6AA 0.9500
C6AA C7AA 1.3900
C7AA H7AA 0.9500
C7AA C8 1.3900
C8 C11 1.454(12)
C11 H11 0.9500
C14 H14 0.9500
C14 C13 1.3900
C14 C0AA 1.3900
C13 C12 1.3900
C13 C18 1.471(13)
C12 C17 1.3900
C17 C16 1.3900
C17 C26 1.541(7)
C16 H16 0.9500
C16 C0AA 1.3900
C0AA H0AA 0.9500
C22 C21 1.3900
C22 C23 1.3900
C22 C25 1.528(16)
C21 H21 0.9500
C21 C20 1.3900
C20 C19 1.3900
C20 C24 1.45(2)
C19 H19 0.9500
C19 C18 1.3900
C18 C23 1.3900
C23 H23 0.9500
C26 C31 1.3900
C26 C27 1.3900
C31 H31 0.9500
C31 C30 1.3900
C30 C29 1.3900
C30 C33 1.439(10)
C29 H29 0.9500
C29 C28 1.3900
C28 C27 1.3900
C28 C32 1.584(14)
C27 H27 0.9500
C35 C40 1.3900
C35 C36 1.3900
C40 C39 1.3900
C39 H39 0.9500
C39 C38 1.3900
C38 H38 0.9500
C38 C37 1.3900
C37 H37 0.9500
C37 C36 1.3900
C36 H36 0.9500
C42 H42 0.9500
C42 C41 1.3900
C42 C43 1.3900
C41 C46 1.3900
C46 H46 0.9500
C46 C45 1.3900
C45 H45 0.9500
C45 C44 1.3900
C44 C43 1.3900
C44 C47 1.449(17)
C43 H43 0.9500
C47 C48 1.512(17)
C47 C49 1.551(19)
C47 C50 1.620(14)
C48 H48G 0.9800
C48 H48H 0.9800
C48 H48I 0.9800
C49 H49G 0.9800
C49 H49H 0.9800
C49 H49I 0.9800
C50 H50G 0.9800
C50 H50H 0.9800
C50 H50I 0.9800
C51 H51G 0.9800
C51 H51H 0.9800
C51 H51I 0.9800
C52 H52G 0.9800
C52 H52H 0.9800
C52 H52I 0.9800
C53 H53G 0.9800
C53 H53H 0.9800
C53 H53I 0.9800
C54 H54G 0.9800
C54 H54H 0.9800
C54 H54I 0.9800
C55 H55G 0.9800
C55 H55H 0.9800
C55 H55I 0.9800
C56 H56G 0.9800
C56 H56H 0.9800
C56 H56I 0.9800
C57 H57G 0.9800
C57 H57H 0.9800
C57 H57I 0.9800
C58 H58G 0.9800
C58 H58H 0.9800
C58 H58I 0.9800
Ni1B P1B 2.1447(17)
Ni1B O1B 1.922(3)
Ni1B N1B 1.935(5)
Ni1B C51B 1.948(5)
Ni2B P2B 2.1254(15)
Ni2B O2B 1.930(4)
Ni2B N2B 1.940(4)
Ni2B C52B 1.941(6)
S1B O3B 1.437(4)
S1B O4B 1.432(4)
S1B C40B 1.788(5)
S1B C41B 1.749(7)
P1B C53B 1.806(7)
P1B C54B 1.809(5)
P1B C55B 1.837(5)
P2B C56B 1.820(6)
P2B C57B 1.812(6)
P2B C58B 1.833(6)
F1B C24B 1.305(11)
F2B C24B 1.267(11)
F3B C24B 1.267(11)
F4B C25B 1.329(9)
F5B C25B 1.290(9)
F6B C25B 1.347(11)
F7B C32B 1.256(10)
F8B C32B 1.318(9)
F9B C32B 1.373(11)
F10B C33B 1.340(9)
F11B C33B 1.315(9)
F12B C33B 1.303(9)
O1B C7B 1.300(6)
O2B C1B 1.273(6)
N1B C11B 1.293(7)
N1B C12B 1.432(7)
N2B C34B 1.307(7)
N2B C35B 1.435(7)
C1B C2B 1.436(6)
C1B C6B 1.460(7)
C2B C3B 1.415(8)
C2B C34B 1.391(8)
C3B H3B 0.9500
C3B C4B 1.347(8)
C4B H4B 0.9500
C4B C5B 1.438(7)
C5B C6B 1.422(7)
C5B C10B 1.398(8)
C6B C7B 1.464(6)
C7B C8B 1.407(8)
C8B C9B 1.414(8)
C8B C11B 1.420(7)
C9B H9B 0.9500
C9B C10B 1.353(8)
C10B H10B 0.9500
C11B H11B 0.9500
C12B C13B 1.426(9)
C12B C17B 1.386(8)
C13B C14B 1.400(8)
C13B C18B 1.496(9)
C14B H14B 0.9500
C14B C15B 1.402(9)
C15B H15B 0.9500
C15B C16B 1.358(9)
C16B H16B 0.9500
C16B C17B 1.382(8)
C17B C26B 1.506(9)
C18B C19B 1.373(11)
C18B C23B 1.388(10)
C19B H19B 0.9500
C19B C20B 1.412(12)
C20B C21B 1.338(13)
C20B C24B 1.475(14)
C21B H21B 0.9500
C21B C22B 1.386(13)
C22B C23B 1.402(10)
C22B C25B 1.489(13)
C23B H23B 0.9500
C26B C27B 1.395(8)
C26B C31B 1.357(9)
C27B H27B 0.9500
C27B C28B 1.406(10)
C28B C29B 1.381(10)
C28B C32B 1.486(10)
C29B H29B 0.9500
C29B C30B 1.388(9)
C30B C31B 1.402(10)
C30B C33B 1.475(11)
C31B H31B 0.9500
C34B H34B 0.9500
C35B C36B 1.400(7)
C35B C40B 1.397(7)
C36B H36B 0.9500
C36B C37B 1.365(8)
C37B H37B 0.9500
C37B C38B 1.389(9)
C38B H38B 0.9500
C38B C39B 1.390(9)
C39B H39B 0.9500
C39B C40B 1.379(8)
C41B C42B 1.378(8)
C41B C46B 1.398(8)
C42B H42B 0.9500
C42B C43B 1.388(11)
C43B H43B 0.9500
C43B C44B 1.416(10)
C44B C45B 1.362(8)
C44B C47B 1.532(11)
C45B H45B 0.9500
C45B C46B 1.402(9)
C46B H46B 0.9500
C47B C48B 1.533(11)
C47B C49B 1.507(10)
C47B C50B 1.556(11)
C48B H48D 0.9800
C48B H48E 0.9800
C48B H48F 0.9800
C49B H49D 0.9800
C49B H49E 0.9800
C49B H49F 0.9800
C50B H50D 0.9800
C50B H50E 0.9800
C50B H50F 0.9800
C51B H51D 0.9800
C51B H51E 0.9800
C51B H51F 0.9800
C52B H52D 0.9800
C52B H52E 0.9800
C52B H52F 0.9800
C53B H53D 0.9800
C53B H53E 0.9800
C53B H53F 0.9800
C54B H54D 0.9800
C54B H54E 0.9800
C54B H54F 0.9800
C55B H55D 0.9800
C55B H55E 0.9800
C55B H55F 0.9800
C56B H56D 0.9800
C56B H56E 0.9800
C56B H56F 0.9800
C57B H57D 0.9800
C57B H57E 0.9800
C57B H57F 0.9800
C58B H58D 0.9800
C58B H58E 0.9800
C58B H58F 0.9800
C1D H1DA 0.9800
C1D H1DB 0.9800
C1D H1DC 0.9800
C1D C2D 1.476(14)
C2D H2DA 0.9900
C2D H2DB 0.9900
C2D C3D 1.531(14)
C3D H3DA 0.9900
C3D H3DB 0.9900
C3D C4D 1.475(15)
C4D H4DA 0.9900
C4D H4DB 0.9900
C4D C5D 1.523(17)
C5D H5DA 0.9900
C5D H5DB 0.9900
C5D C6D 1.37(2)
C6D H6DA 0.9800
C6D H6DB 0.9800
C6D H6DC 0.9800

loop_
_geom_torsion_atom_site_label_1
_geom_torsion_atom_site_label_2
_geom_torsion_atom_site_label_3
_geom_torsion_atom_site_label_4
_geom_torsion
Ni1A O1A C7A C6A 178.2(4)
Ni1A O1A C7A C8A -3.0(8)
Ni1A N1A C11A C8A -1.6(10)
Ni1A N1A C12A C13A -66.4(5)
Ni1A N1A C12A C17A 113.4(4)
Ni2A O2A C1A C2A 17.4(7)
Ni2A O2A C1A C6A -164.2(4)
Ni2A N2A C34A C2A -18.3(7)
Ni2A N2A C35A C36A -114.1(5)
Ni2A N2A C35A C40A 66.4(6)
S1A C41A C42A C43A -177.4(4)
S1A C41A C46A C45A 177.4(4)
O1A C7A C8A C9A -171.7(6)
O1A C7A C8A C11A 5.6(10)
O2A C1A C2A C3A -171.7(5)
O2A C1A C2A C34A 13.2(8)
O2A C1A C6A C5A 168.3(5)
O2A C1A C6A C7A -8.3(8)
O3A S1A C40A C35A -43.4(5)
O3A S1A C40A C39A 141.1(4)
O3A S1A C41A C42A 18.3(5)
O3A S1A C41A C46A -160.3(4)
O4A S1A C40A C35A -173.9(4)
O4A S1A C40A C39A 10.6(5)
O4A S1A C41A C42A 148.1(4)
O4A S1A C41A C46A -30.5(5)
N1A C12A C17A C16A -179.9(4)
N1A C12A C17A C26A -0.1(8)
N2A C35A C36A C37A -178.6(5)
N2A C35A C40A S1A 3.1(7)
N2A C35A C40A C39A 178.4(5)
C1A C2A C3A C4A -0.7(8)
C1A C2A C34A N2A -12.2(9)
C1A C6A C7A O1A -14.9(9)
C1A C6A C7A C8A 166.2(6)
C2A C1A C6A C5A -13.3(8)
C2A C1A C6A C7A 170.1(5)
C2A C3A C4A C5A -5.0(9)
C3A C2A C34A N2A 172.7(5)
C3A C4A C5A C6A 1.3(9)
C3A C4A C5A C10A 178.7(6)
C4A C5A C6A C1A 8.0(9)
C4A C5A C6A C7A -175.3(5)
C4A C5A C10A C9A -178.0(7)
C5A C6A C7A O1A 168.5(5)
C5A C6A C7A C8A -10.4(8)
C6A C1A C2A C3A 9.8(8)
C6A C1A C2A C34A -165.3(5)
C6A C5A C10A C9A -0.6(11)
C6A C7A C8A C9A 7.2(9)
C6A C7A C8A C11A -175.5(6)
C7A C8A C9A C10A -0.4(11)
C7A C8A C11A N1A -3.3(11)
C8A C9A C10A C5A -3.1(12)
C9A C8A C11A N1A 174.1(7)
C10A C5A C6A C1A -169.5(6)
C10A C5A C6A C7A 7.3(9)
C11A N1A C12A C13A 104.6(5)
C11A N1A C12A C17A -75.5(5)
C11A C8A C9A C10A -178.0(7)
C16A C15A C14A C13A 0.0
C16A C17A C26A C27A -56.4(11)
C16A C17A C26A C31A 121.2(7)
C15A C16A C17A C12A 0.0
C15A C16A C17A C26A -179.8(7)
C15A C14A C13A C12A 0.0
C15A C14A C13A C18A 176.9(3)
C14A C13A C12A N1A 179.9(4)
C14A C13A C12A C17A 0.0
C14A C13A C18A C23A 128.1(3)
C14A C13A C18A C19A -50.5(4)
C13A C12A C17A C16A 0.0
C13A C12A C17A C26A 179.8(8)
C13A C18A C23A C22A -178.6(4)
C13A C18A C19A C20A 178.6(3)
C12A N1A C11A C8A -172.8(6)
C12A C13A C18A C23A -55.1(4)
C12A C13A C18A C19A 126.3(3)
C12A C17A C26A C27A 123.8(8)
C12A C17A C26A C31A -58.6(11)
C17A C16A C15A C14A 0.0
C17A C26A C27A C28A -176.5(15)
C17A C26A C31A C30A -177.4(9)
C18A C13A C12A N1A 3.1(4)
C18A C13A C12A C17A -176.8(4)
C18A C23A C22A C21A 0.0
C18A C23A C22A C25A -178.1(6)
C23A C18A C19A C20A 0.0
C23A C22A C21A C20A 0.0
C23A C22A C25A F4A 67.2(10)
C23A C22A C25A F5A -44.9(11)
C23A C22A C25A F6A -164.3(7)
C22A C21A C20A C19A 0.0
C22A C21A C20A C24A -179.6(4)
C21A C22A C25A F4A -110.8(9)
C21A C22A C25A F5A 137.0(8)
C21A C22A C25A F6A 17.6(11)
C21A C20A C19A C18A 0.0
C21A C20A C24A F1A 140.6(4)
C21A C20A C24A F2A 20.7(6)
C21A C20A C24A F3A -99.0(6)
C19A C18A C23A C22A 0.0
C19A C20A C24A F1A -39.0(6)
C19A C20A C24A F2A -158.9(4)
C19A C20A C24A F3A 81.4(6)
C24A C20A C19A C18A 179.6(4)
C25A C22A C21A C20A 178.1(6)
C26A C27A C28A C29A -8(3)
C26A C27A C28A C32A 169.7(16)
C27A C26A C31A C30A 0.2(16)
C27A C28A C29A C30A 5(3)
C27A C28A C32A F7A 162.7(18)
C27A C28A C32A F8A -77(3)
C27A C28A C32A F9A 44(3)
C28A C29A C30A C31A 1(2)
C28A C29A C30A C33A 177.5(16)
C29A C28A C32A F7A -19(3)
C29A C28A C32A F8A 101(2)
C29A C28A C32A F9A -137.9(19)
C29A C30A C31A C26A -3.0(18)
C29A C30A C33A F10A 23(2)
C29A C30A C33A F11A -85.4(19)
C29A C30A C33A F12A 161.4(15)
C31A C26A C27A C28A 6(2)
C31A C30A C33A F10A -160.1(13)
C31A C30A C33A F11A 91.6(18)
C31A C30A C33A F12A -21.6(19)
C32A C28A C29A C30A -173.1(17)
C33A C30A C31A C26A -180.0(12)
C34A N2A C35A C36A 54.8(7)
C34A N2A C35A C40A -124.8(5)
C34A C2A C3A C4A 174.7(5)
C35A N2A C34A C2A 172.3(5)
C35A C36A C37A C38A -0.3(9)
C36A C35A C40A S1A -176.4(4)
C36A C35A C40A C39A -1.2(8)
C36A C37A C38A C39A -0.3(10)
C37A C38A C39A C40A 0.1(9)
C38A C39A C40A S1A 176.2(5)
C38A C39A C40A C35A 0.6(9)
C40A S1A C41A C42A -100.0(5)
C40A S1A C41A C46A 81.4(5)
C40A C35A C36A C37A 1.0(8)
C41A S1A C40A C35A 73.7(5)
C41A S1A C40A C39A -101.9(5)
C41A C42A C43A C44A -0.2(7)
C42A C41A C46A C45A -1.2(8)
C42A C43A C44A C45A -0.7(8)
C42A C43A C44A C47A 175.5(5)
C43A C44A C45A C46A 0.6(8)
C43A C44A C47A C48A -88.0(9)
C43A C44A C47A C49A 31.1(8)
C43A C44A C47A C50A 151.5(7)
C44A C45A C46A C41A 0.3(8)
C45A C44A C47A C48A 88.1(8)
C45A C44A C47A C49A -152.8(6)
C45A C44A C47A C50A -32.4(9)
C46A C41A C42A C43A 1.2(7)
C47A C44A C45A C46A -175.6(5)
Ni1 O1 C7 C4AA 169.0(5)
Ni1 O1 C7 C8 1.9(11)
Ni1 N1 C11 C8 11.3(16)
Ni1 N1 C12 C13 -76.6(7)
Ni1 N1 C12 C17 103.4(7)
Ni2 O2 C5AA C1AA -9.5(16)
Ni2 O2 C5AA C4AA 172.1(9)
Ni2 N2 C34 C1AA 18(2)
Ni2 N2 C35 C40 -93.6(12)
Ni2 N2 C35 C36 83.8(15)
S1 C40 C39 C38 175.1(10)
S1 C41 C46 C45 -178.7(7)
P2 Ni2 N2 C34 74(5)
P2 Ni2 N2 C35 -85(5)
O1 C7 C4AA C5AA 27.5(11)
O1 C7 C4AA C5 -166.3(8)
O1 C7 C8 C7AA 167.8(7)
O1 C7 C8 C11 -21.1(9)
O2 Ni2 N2 C34 -26.6(13)
O2 Ni2 N2 C35 174.7(11)
O2 C5AA C1AA C2AA 169.1(11)
O2 C5AA C1AA C34 -7.9(18)
O2 C5AA C4AA C7 2.3(16)
O2 C5AA C4AA C5 -164.4(9)
O3 S1 C40 C35 172.5(12)
O3 S1 C40 C39 -2.5(15)
O3 S1 C41 C42 -121.2(11)
O3 S1 C41 C46 57.5(12)
O4 S1 C40 C35 51.3(12)
O4 S1 C40 C39 -123.7(11)
O4 S1 C41 C42 2.4(9)
O4 S1 C41 C46 -178.8(8)
N1 C12 C17 C16 -180.0(6)
N1 C12 C17 C26 1.6(7)
N2 C35 C40 S1 2.5(13)
N2 C35 C40 C39 177.3(14)
N2 C35 C36 C37 -177.3(14)
C5AA C1AA C2AA C3AA 9(2)
C5AA C1AA C34 N2 4(2)
C5AA C4AA C5 C3AA -17.2(10)
C5AA C4AA C5 C6AA 167.1(9)
C1AA C5AA C4AA C7 -175.8(8)
C1AA C5AA C4AA C5 17.5(15)
C1AA C2AA C3AA C5 -11(2)
C2AA C1AA C34 N2 -172.7(12)
C2AA C3AA C5 C4AA 14.2(16)
C2AA C3AA C5 C6AA -170.0(11)
C3AA C5 C6AA C7AA -175.8(8)
C7 C4AA C5 C3AA 175.7(9)
C7 C4AA C5 C6AA 0.0
C7 C8 C11 N1 14.8(15)
C4AA C5AA C1AA C2AA -12.7(16)
C4AA C5AA C1AA C34 170.3(12)
C4AA C7 C8 C7AA 0.0
C4AA C7 C8 C11 171.1(8)
C4AA C5 C6AA C7AA 0.0
C5 C6AA C7AA C8 0.0
C6AA C7AA C8 C7 0.0
C6AA C7AA C8 C11 -172.2(7)
C7AA C8 C11 N1 -173.6(10)
C8 C7 C4AA C5AA -166.1(10)
C8 C7 C4AA C5 0.0
C11 N1 C12 C13 116.2(9)
C11 N1 C12 C17 -63.9(10)
C14 C13 C12 N1 180.0(6)
C14 C13 C12 C17 0.0
C14 C13 C18 C19 116.3(7)
C14 C13 C18 C23 -56.0(10)
C13 C14 C0AA C16 0.0
C13 C12 C17 C16 0.0
C13 C12 C17 C26 -178.4(6)
C13 C18 C23 C22 172.2(11)
C12 N1 C11 C8 178.9(9)
C12 C13 C18 C19 -61.4(10)
C12 C13 C18 C23 126.4(6)
C12 C17 C16 C0AA 0.0
C12 C17 C26 C31 -46.7(8)
C12 C17 C26 C27 135.6(5)
C17 C16 C0AA C14 0.0
C17 C26 C31 C30 -177.7(8)
C17 C26 C27 C28 177.7(8)
C16 C17 C26 C31 134.9(5)
C16 C17 C26 C27 -42.9(6)
C0AA C14 C13 C12 0.0
C0AA C14 C13 C18 -177.7(8)
C22 C21 C20 C19 0.0
C22 C21 C20 C24 177.0(14)
C21 C22 C23 C18 0.0
C21 C22 C25 F4 -2.1(17)
C21 C22 C25 F5 -108.2(12)
C21 C22 C25 F6 127.3(14)
C21 C20 C19 C18 0.0
C21 C20 C24 F1 85(2)
C21 C20 C24 F2 -176.7(12)
C21 C20 C24 F3 -73(2)
C20 C19 C18 C13 -172.3(11)
C20 C19 C18 C23 0.0
C19 C20 C24 F1 -99(2)
C19 C20 C24 F2 0(2)
C19 C20 C24 F3 104(2)
C19 C18 C23 C22 0.0
C18 C13 C12 N1 -2.4(9)
C18 C13 C12 C17 177.6(9)
C23 C22 C21 C20 0.0
C23 C22 C25 F4 -174.4(12)
C23 C22 C25 F5 79.5(14)
C23 C22 C25 F6 -45.0(17)
C24 C20 C19 C18 -176.6(16)
C25 C22 C21 C20 -172.0(13)
C25 C22 C23 C18 172.7(12)
C26 C17 C16 C0AA 178.6(5)
C26 C31 C30 C29 0.0
C26 C31 C30 C33 -178.0(9)
C31 C26 C27 C28 0.0
C31 C30 C29 C28 0.0
C31 C30 C33 F10 6.7(15)
C31 C30 C33 F11 140.1(10)
C31 C30 C33 F12 -94.3(13)
C30 C29 C28 C27 0.0
C30 C29 C28 C32 -156.5(11)
C29 C30 C33 F10 -171.4(10)
C29 C30 C33 F11 -38.0(15)
C29 C30 C33 F12 87.6(11)
C29 C28 C27 C26 0.0
C29 C28 C32 F7 102.3(13)
C29 C28 C32 F8 -41.3(14)
C29 C28 C32 F9 -151.8(9)
C27 C26 C31 C30 0.0
C27 C28 C32 F7 -54.9(15)
C27 C28 C32 F8 161.4(9)
C27 C28 C32 F9 51.0(13)
C32 C28 C27 C26 157.0(10)
C33 C30 C29 C28 178.1(9)
C34 N2 C35 C40 104.5(13)
C34 N2 C35 C36 -78.2(13)
C34 C1AA C2AA C3AA -173.9(14)
C35 N2 C34 C1AA -178.5(12)
C35 C40 C39 C38 0.0
C40 S1 C41 C42 118.1(7)
C40 S1 C41 C46 -63.2(9)
C40 C35 C36 C37 0.0
C40 C39 C38 C37 0.0
C39 C38 C37 C36 0.0
C38 C37 C36 C35 0.0
C36 C35 C40 S1 -174.8(10)
C36 C35 C40 C39 0.0
C42 C41 C46 C45 0.0
C41 S1 C40 C35 -64.1(10)
C41 S1 C40 C39 121.0(9)
C41 C42 C43 C44 0.0
C41 C46 C45 C44 0.0
C46 C45 C44 C43 0.0
C46 C45 C44 C47 178.5(7)
C45 C44 C43 C42 0.0
C45 C44 C47 C48 58.8(11)
C45 C44 C47 C49 177.6(7)
C45 C44 C47 C50 -62.5(11)
C43 C42 C41 S1 178.8(6)
C43 C42 C41 C46 0.0
C43 C44 C47 C48 -122.8(10)
C43 C44 C47 C49 -4.0(11)
C43 C44 C47 C50 116.0(10)
C47 C44 C43 C42 -178.4(8)
C52 Ni2 N2 C34 159.8(19)
C52 Ni2 N2 C35 1.2(19)
Ni1B O1B C7B C6B -176.0(3)
Ni1B O1B C7B C8B 3.8(7)
Ni1B N1B C11B C8B -11.4(8)
Ni1B N1B C12B C13B -104.5(6)
Ni1B N1B C12B C17B 77.0(6)
Ni2B O2B C1B C2B 8.8(6)
Ni2B O2B C1B C6B -170.5(3)
Ni2B N2B C34B C2B -19.6(6)
Ni2B N2B C35B C36B -93.0(5)
Ni2B N2B C35B C40B 89.2(6)
S1B C41B C42B C43B 176.4(4)
S1B C41B C46B C45B -176.8(4)
O1B C7B C8B C9B -173.5(5)
O1B C7B C8B C11B 6.6(8)
O2B C1B C2B C3B -169.5(4)
O2B C1B C2B C34B 15.4(7)
O2B C1B C6B C5B 166.8(4)
O2B C1B C6B C7B -14.0(7)
O3B S1B C40B C35B -49.8(6)
O3B S1B C40B C39B 129.5(5)
O3B S1B C41B C42B -168.1(4)
O3B S1B C41B C46B 9.6(5)
O4B S1B C40B C35B -178.3(5)
O4B S1B C40B C39B 0.9(6)
O4B S1B C41B C42B -38.7(5)
O4B S1B C41B C46B 139.0(4)
N1B C12B C13B C14B -179.7(5)
N1B C12B C13B C18B 1.8(9)
N1B C12B C17B C16B -179.3(5)
N1B C12B C17B C26B -0.4(8)
N2B C35B C36B C37B -176.9(5)
N2B C35B C40B S1B -4.2(8)
N2B C35B C40B C39B 176.6(6)
C1B C2B C3B C4B 0.0(7)
C1B C2B C34B N2B -8.9(8)
C1B C6B C7B O1B -8.1(7)
C1B C6B C7B C8B 172.2(5)
C2B C1B C6B C5B -12.5(6)
C2B C1B C6B C7B 166.8(4)
C2B C3B C4B C5B -7.0(8)
C3B C2B C34B N2B 175.8(5)
C3B C4B C5B C6B 4.0(8)
C3B C4B C5B C10B -175.9(5)
C4B C5B C6B C1B 5.9(7)
C4B C5B C6B C7B -173.4(5)
C4B C5B C10B C9B 178.4(5)
C5B C6B C7B O1B 171.2(4)
C5B C6B C7B C8B -8.6(7)
C6B C1B C2B C3B 9.8(6)
C6B C1B C2B C34B -165.3(4)
C6B C5B C10B C9B -1.5(9)
C6B C7B C8B C9B 6.3(8)
C6B C7B C8B C11B -173.7(5)
C7B C8B C9B C10B -1.4(9)
C7B C8B C11B N1B -2.2(9)
C8B C9B C10B C5B -1.2(9)
C9B C8B C11B N1B 177.8(6)
C10B C5B C6B C1B -174.3(5)
C10B C5B C6B C7B 6.4(7)
C11B N1B C12B C13B 70.2(7)
C11B N1B C12B C17B -108.3(6)
C11B C8B C9B C10B 178.6(6)
C12B N1B C11B C8B 173.9(6)
C12B C13B C14B C15B 0.4(9)
C12B C13B C18B C19B -145.9(6)
C12B C13B C18B C23B 38.9(9)
C12B C17B C26B C27B 60.1(8)
C12B C17B C26B C31B -121.1(6)
C13B C12B C17B C16B 2.2(8)
C13B C12B C17B C26B -178.9(5)
C13B C14B C15B C16B -0.5(9)
C13B C18B C19B C20B -177.6(6)
C13B C18B C23B C22B 177.5(5)
C14B C13B C18B C19B 35.6(8)
C14B C13B C18B C23B -139.6(6)
C14B C15B C16B C17B 1.5(9)
C15B C16B C17B C12B -2.3(9)
C15B C16B C17B C26B 178.7(5)
C16B C17B C26B C27B -121.0(6)
C16B C17B C26B C31B 57.9(8)
C17B C12B C13B C14B -1.2(8)
C17B C12B C13B C18B -179.8(5)
C17B C26B C27B C28B 177.0(6)
C17B C26B C31B C30B -177.7(6)
C18B C13B C14B C15B 179.0(6)
C18B C19B C20B C21B 1.5(12)
C18B C19B C20B C24B -176.9(7)
C19B C18B C23B C22B 2.3(9)
C19B C20B C21B C22B -0.8(12)
C19B C20B C24B F1B -149.0(10)
C19B C20B C24B F2B 98.1(11)
C19B C20B C24B F3B -31.8(13)
C20B C21B C22B C23B 0.9(11)
C20B C21B C22B C25B 179.9(7)
C21B C20B C24B F1B 32.6(13)
C21B C20B C24B F2B -80.4(13)
C21B C20B C24B F3B 149.8(10)
C21B C22B C23B C18B -1.7(9)
C21B C22B C25B F4B 19.1(11)
C21B C22B C25B F5B -102.9(11)
C21B C22B C25B F6B 134.4(9)
C23B C18B C19B C20B -2.2(10)
C23B C22B C25B F4B -161.9(7)
C23B C22B C25B F5B 76.2(11)
C23B C22B C25B F6B -46.6(10)
C24B C20B C21B C22B 177.6(7)
C25B C22B C23B C18B 179.2(6)
C26B C27B C28B C29B 1.4(11)
C26B C27B C28B C32B -174.6(7)
C27B C26B C31B C30B 1.2(9)
C27B C28B C29B C30B -0.3(11)
C27B C28B C32B F7B -15.1(14)
C27B C28B C32B F8B -141.7(7)
C27B C28B C32B F9B 105.6(9)
C28B C29B C30B C31B -0.4(10)
C28B C29B C30B C33B 178.3(7)
C29B C28B C32B F7B 168.7(10)
C29B C28B C32B F8B 42.1(11)
C29B C28B C32B F9B -70.6(10)
C29B C30B C31B C26B -0.1(10)
C29B C30B C33B F10B -119.6(8)
C29B C30B C33B F11B 3.6(11)
C29B C30B C33B F12B 121.5(7)
C31B C26B C27B C28B -1.8(9)
C31B C30B C33B F10B 59.1(9)
C31B C30B C33B F11B -177.7(7)
C31B C30B C33B F12B -59.9(9)
C32B C28B C29B C30B 175.8(7)
C33B C30B C31B C26B -178.8(6)
C34B N2B C35B C36B 71.9(7)
C34B N2B C35B C40B -105.9(6)
C34B C2B C3B C4B 175.4(5)
C35B N2B C34B C2B 174.5(5)
C35B C36B C37B C38B -0.7(10)
C36B C35B C40B S1B 178.0(5)
C36B C35B C40B C39B -1.2(9)
C36B C37B C38B C39B 0.8(10)
C37B C38B C39B C40B -1.1(10)
C38B C39B C40B S1B -177.9(5)
C38B C39B C40B C35B 1.4(10)
C40B S1B C41B C42B 74.8(5)
C40B S1B C41B C46B -107.4(4)
C40B C35B C36B C37B 0.9(9)
C41B S1B C40B C35B 66.8(5)
C41B S1B C40B C39B -113.9(5)
C41B C42B C43B C44B 1.0(9)
C42B C41B C46B C45B 0.9(7)
C42B C43B C44B C45B -0.2(8)
C42B C43B C44B C47B -180.0(5)
C43B C44B C45B C46B -0.3(8)
C43B C44B C47B C48B 119.8(7)
C43B C44B C47B C49B -117.6(7)
C43B C44B C47B C50B -0.1(8)
C44B C45B C46B C41B -0.1(8)
C45B C44B C47B C48B -59.9(8)
C45B C44B C47B C49B 62.6(8)
C45B C44B C47B C50B -179.8(6)
C46B C41B C42B C43B -1.4(8)
C47B C44B C45B C46B 179.5(5)
C1D C2D C3D C4D 172.9(8)
C2D C3D C4D C5D -179.9(8)
C3D C4D C5D C6D -177.5(11)

loop_
_smtbx_masks_void_nr
_smtbx_masks_void_average_x
_smtbx_masks_void_average_y
_smtbx_masks_void_average_z
_smtbx_masks_void_volume
_smtbx_masks_void_count_electrons
1 -0.138 0.000 0.000 829.2 117.5
2 0.000 0.000 0.500 340.3 39.9
3 -0.130 0.235 0.685 16.5 1.7
4 -0.093 0.479 0.132 147.6 24.9
5 0.093 0.521 0.868 147.6 25.6
6 0.130 0.765 0.315 16.5 1.7
7 0.179 0.361 0.529 12.5 0.0
8 0.821 0.639 0.471 12.5 0.0
